data_7205704
loop_
_publ_author_name
'Zhang, Jun'
'Xue, Yun-Shan'
'Li, Yi-Zhi'
'Du, Hong-Bin'
'You, Xiao-Zeng'

_publ_section_title
;
 Cuprous iodide coordination polymers (CuI)x(L)y&#x00B7;z(solvent)
 built on linear thioether linkers
;
_journal_issue 7
_journal_name_full CrystEngComm
_journal_page_first 2578
_journal_paper_doi 10.1039/c0ce00685h
_journal_volume 13
_journal_year 2011
_chemical_formula_moiety 'C60 H84 Cu12 I12 S12'
_chemical_formula_sum 'C60 H84 Cu12 I12 S12'
_chemical_formula_weight 3475.27
_chemical_name_systematic
;
?
;
_space_group_IT_number 2
_symmetry_cell_setting triclinic
_symmetry_space_group_name_Hall '-P 1'
_symmetry_space_group_name_H-M 'P -1'
_atom_sites_solution_hydrogens geom
_atom_sites_solution_primary direct
_atom_sites_solution_secondary difmap
_audit_creation_method SHELXL-97
_cell_angle_alpha 107.4560(10)
_cell_angle_beta 90.016(2)
_cell_angle_gamma 95.2510(10)
_cell_formula_units_Z 2
_cell_length_a 11.1804(9)
_cell_length_b 17.3956(14)
_cell_length_c 25.706(2)
_cell_measurement_reflns_used 4585
_cell_measurement_temperature 291(2)
_cell_measurement_theta_max 23.507
_cell_measurement_theta_min 2.312
_cell_volume 4747.3(7)
_computing_cell_refinement SMART
_computing_data_collection 'SMART (Bruker, 2000)'
_computing_data_reduction 'SAINT (Bruker, 2000)'
_computing_molecular_graphics SHELXTL
_computing_publication_material SHELXTL
_computing_structure_refinement SHELXTL
_computing_structure_solution 'SHELXTL (Bruker, 2000)'
_diffrn_ambient_temperature 291(2)
_diffrn_measured_fraction_theta_full 0.981
_diffrn_measured_fraction_theta_max 0.981
_diffrn_measurement_device_type 'Bruker Smart Apex CCD'
_diffrn_measurement_method 'phi and omega scans'
_diffrn_radiation_monochromator graphite
_diffrn_radiation_source 'sealed tube'
_diffrn_radiation_type MoK\a
_diffrn_radiation_wavelength 0.71073
_diffrn_reflns_av_R_equivalents 0.0216
_diffrn_reflns_av_sigmaI/netI 0.0463
_diffrn_reflns_limit_h_max 13
_diffrn_reflns_limit_h_min -13
_diffrn_reflns_limit_k_max 21
_diffrn_reflns_limit_k_min -16
_diffrn_reflns_limit_l_max 31
_diffrn_reflns_limit_l_min -30
_diffrn_reflns_number 26254
_diffrn_reflns_theta_full 26.00
_diffrn_reflns_theta_max 26.00
_diffrn_reflns_theta_min 1.66
_exptl_absorpt_coefficient_mu 6.827
_exptl_absorpt_correction_T_max 0.3421
_exptl_absorpt_correction_T_min 0.3151
_exptl_absorpt_correction_type multi-scan
_exptl_absorpt_process_details 'SADABS; Bruker, 2000'
_exptl_crystal_colour colorless
_exptl_crystal_density_diffrn 2.431
_exptl_crystal_density_method 'not measured'
_exptl_crystal_description block
_exptl_crystal_F_000 3240
_exptl_crystal_size_max 0.22
_exptl_crystal_size_mid 0.21
_exptl_crystal_size_min 0.20
_refine_diff_density_max 0.720
_refine_diff_density_min -1.821
_refine_diff_density_rms 0.195
_refine_ls_extinction_method none
_refine_ls_goodness_of_fit_ref 1.023
_refine_ls_hydrogen_treatment constr
_refine_ls_matrix_type fullcycle
_refine_ls_number_parameters 877
_refine_ls_number_reflns 18334
_refine_ls_number_restraints 0
_refine_ls_restrained_S_all 1.023
_refine_ls_R_factor_all 0.0804
_refine_ls_R_factor_gt 0.0597
_refine_ls_shift/su_max 0.000
_refine_ls_shift/su_mean 0.000
_refine_ls_structure_factor_coef Fsqd
_refine_ls_weighting_details 'calc w=1/[\s^2^(Fo^2^)+(0.0962P)^2^+0.0000P] where P=(Fo^2^+2Fc^2^)/3'
_refine_ls_weighting_scheme calc
_refine_ls_wR_factor_gt 0.1428
_refine_ls_wR_factor_ref 0.1489
_reflns_number_gt 13807
_reflns_number_total 18334
_reflns_threshold_expression >2sigma(I)
_cod_data_source_file c0ce00685h.txt
_cod_data_source_block MSF-7
_cod_depositor_comments
;
The following automatic conversions were performed:
'_symmetry_cell_setting' value 'Triclinic' changed to 'triclinic'
according to '/home/saulius/struct/CIF-dictionaries/cif_core.dic'
dictionary named 'cif_core.dic' version 2.4.1 from 2010-06-29.

Automatic conversion script
Id: cif_fix_enum 1555 2011-01-17 13:19:09Z saulius 
;
_cod_original_cell_volume 4747.2(7)
_cod_original_sg_symbol_H-M 'P-1 '
_cod_database_code 7205704

loop_
_symmetry_equiv_pos_as_xyz
'x, y, z'
'-x, -y, -z'

loop_
_atom_site_label
_atom_site_type_symbol
_atom_site_fract_x
_atom_site_fract_y
_atom_site_fract_z
_atom_site_U_iso_or_equiv
_atom_site_adp_type
_atom_site_occupancy
_atom_site_symmetry_multiplicity
_atom_site_calc_flag
_atom_site_refinement_flags
_atom_site_disorder_assembly
_atom_site_disorder_group
C1 C -0.2509(9) 0.0817(8) 0.0699(4) 0.066(3) Uani 1 1 d . . .
H1A H -0.2572 0.0459 0.0332 0.100 Uiso 1 1 calc R . .
H1B H -0.2373 0.1367 0.0692 0.100 Uiso 1 1 calc R . .
H1C H -0.3241 0.0750 0.0882 0.100 Uiso 1 1 calc R . .
C2 C -0.1466(11) 0.0620(8) 0.1001(4) 0.065(3) Uani 1 1 d . . .
H2A H -0.1721 0.0576 0.1353 0.078 Uiso 1 1 calc R . .
H2B H -0.0813 0.1047 0.1062 0.078 Uiso 1 1 calc R . .
C3 C 0.0439(9) -0.0312(7) 0.0957(4) 0.050(2) Uani 1 1 d . . .
C4 C 0.1499(8) -0.0061(6) 0.0753(4) 0.046(2) Uani 1 1 d . . .
H4 H 0.1495 0.0084 0.0433 0.056 Uiso 1 1 calc R . .
C5 C 0.2568(8) -0.0031(5) 0.1035(4) 0.0397(18) Uani 1 1 d . . .
H5 H 0.3294 0.0121 0.0900 0.048 Uiso 1 1 calc R . .
C6 C 0.2549(8) -0.0232(5) 0.1526(3) 0.0400(18) Uani 1 1 d . . .
C7 C 0.1461(10) -0.0488(8) 0.1724(4) 0.060(3) Uani 1 1 d . . .
H7 H 0.1435 -0.0600 0.2055 0.072 Uiso 1 1 calc R . .
C8 C 0.0473(9) -0.0562(6) 0.1422(4) 0.051(2) Uani 1 1 d . . .
H8 H -0.0234 -0.0794 0.1526 0.061 Uiso 1 1 calc R . .
C9 C 0.5130(8) 0.0231(7) 0.1606(4) 0.051(2) Uani 1 1 d . . .
H9A H 0.5878 0.0110 0.1741 0.061 Uiso 1 1 calc R . .
H9B H 0.5094 -0.0014 0.1214 0.061 Uiso 1 1 calc R . .
C10 C 0.5161(12) 0.1111(8) 0.1722(5) 0.071(3) Uani 1 1 d . . .
H10A H 0.4779 0.1232 0.1425 0.107 Uiso 1 1 calc R . .
H10B H 0.5981 0.1345 0.1766 0.107 Uiso 1 1 calc R . .
H10C H 0.4744 0.1334 0.2052 0.107 Uiso 1 1 calc R . .
C11 C -0.0895(10) 0.0038(7) 0.2908(5) 0.066(3) Uani 1 1 d . . .
H11A H -0.0786 0.0615 0.2987 0.099 Uiso 1 1 calc R . .
H11B H -0.1644 -0.0167 0.2711 0.099 Uiso 1 1 calc R . .
H11C H -0.0248 -0.0199 0.2692 0.099 Uiso 1 1 calc R . .
C12 C -0.0908(9) -0.0183(8) 0.3450(5) 0.061(3) Uani 1 1 d . . .
H12A H -0.0590 -0.0701 0.3396 0.074 Uiso 1 1 calc R . .
H12B H -0.1723 -0.0220 0.3576 0.074 Uiso 1 1 calc R . .
C13 C 0.0127(12) -0.0540(7) 0.4518(4) 0.063(3) Uani 1 1 d . . .
H13 H 0.0221 -0.0921 0.4182 0.075 Uiso 1 1 calc R . .
C14 C -0.0016(9) 0.0265(6) 0.4536(4) 0.049(2) Uani 1 1 d . . .
C15 C -0.0134(7) 0.0773(6) 0.5032(4) 0.042(2) Uani 1 1 d . . .
H15 H -0.0224 0.1312 0.5067 0.051 Uiso 1 1 calc R . .
C16 C 0.3599(10) 0.3871(7) 0.4851(4) 0.056(3) Uani 1 1 d . . .
H16A H 0.3039 0.3448 0.4900 0.084 Uiso 1 1 calc R . .
H16B H 0.3264 0.4381 0.4983 0.084 Uiso 1 1 calc R . .
H16C H 0.4334 0.3892 0.5050 0.084 Uiso 1 1 calc R . .
C17 C 0.3855(8) 0.3699(7) 0.4240(4) 0.051(2) Uani 1 1 d . . .
H17A H 0.4079 0.4221 0.4185 0.061 Uiso 1 1 calc R . .
H17B H 0.3093 0.3494 0.4046 0.061 Uiso 1 1 calc R . .
C18 C 0.6228(9) 0.3323(6) 0.4340(4) 0.048(2) Uani 1 1 d . . .
C19 C 0.7050(11) 0.3934(6) 0.4275(5) 0.059(3) Uani 1 1 d . . .
H19 H 0.6896 0.4194 0.4018 0.071 Uiso 1 1 calc R . .
C20 C 0.8103(10) 0.4157(6) 0.4594(4) 0.059(3) Uani 1 1 d . . .
H20 H 0.8653 0.4566 0.4550 0.071 Uiso 1 1 calc R . .
C21 C 0.8333(8) 0.3768(4) 0.4978(4) 0.0391(19) Uani 1 1 d . . .
C22 C 0.7511(10) 0.3157(6) 0.5044(5) 0.058(3) Uani 1 1 d . . .
H22 H 0.7665 0.2897 0.5301 0.070 Uiso 1 1 calc R . .
C23 C 0.6459(10) 0.2934(7) 0.4725(5) 0.064(3) Uani 1 1 d . . .
H23 H 0.5909 0.2525 0.4768 0.076 Uiso 1 1 calc R . .
C24 C 1.0414(8) 0.3108(6) 0.5089(4) 0.045(2) Uani 1 1 d . . .
H24A H 1.1183 0.3161 0.5276 0.054 Uiso 1 1 calc R . .
H24B H 0.9905 0.2679 0.5170 0.054 Uiso 1 1 calc R . .
C25 C 1.0598(10) 0.2882(7) 0.4477(4) 0.059(3) Uani 1 1 d . . .
H25A H 0.9888 0.2574 0.4287 0.088 Uiso 1 1 calc R . .
H25B H 1.1269 0.2565 0.4387 0.088 Uiso 1 1 calc R . .
H25C H 1.0753 0.3366 0.4372 0.088 Uiso 1 1 calc R . .
C26 C 0.9418(9) 0.2624(6) 0.8060(4) 0.046(2) Uani 1 1 d . . .
H26A H 0.9655 0.3191 0.8220 0.070 Uiso 1 1 calc R . .
H26B H 0.9429 0.2355 0.8336 0.070 Uiso 1 1 calc R . .
H26C H 0.8622 0.2552 0.7902 0.070 Uiso 1 1 calc R . .
C27 C 1.0288(9) 0.2265(6) 0.7617(4) 0.047(2) Uani 1 1 d . . .
H27A H 0.9842 0.2028 0.7274 0.056 Uiso 1 1 calc R . .
H27B H 1.0651 0.1834 0.7708 0.056 Uiso 1 1 calc R . .
C28 C 1.2304(8) 0.2382(5) 0.7050(3) 0.0364(17) Uani 1 1 d . . .
C29 C 1.3338(9) 0.2069(5) 0.7208(3) 0.043(2) Uani 1 1 d . . .
H29 H 1.3566 0.2242 0.7576 0.052 Uiso 1 1 calc R . .
C30 C 1.3990(8) 0.1557(5) 0.6874(3) 0.0371(18) Uani 1 1 d . . .
H30 H 1.4599 0.1329 0.7005 0.045 Uiso 1 1 calc R . .
C31 C 1.3751(8) 0.1372(5) 0.6338(3) 0.0399(19) Uani 1 1 d . . .
C32 C 1.2817(8) 0.1610(6) 0.6113(4) 0.046(2) Uani 1 1 d . . .
H32 H 1.2654 0.1436 0.5739 0.055 Uiso 1 1 calc R . .
C33 C 1.2072(9) 0.2161(6) 0.6494(3) 0.048(2) Uani 1 1 d . . .
H33 H 1.1438 0.2364 0.6360 0.058 Uiso 1 1 calc R . .
C34 C 1.5841(7) 0.1500(5) 0.5741(4) 0.0402(19) Uani 1 1 d . . .
H34A H 1.5454 0.1902 0.5627 0.048 Uiso 1 1 calc R . .
H34B H 1.6274 0.1768 0.6084 0.048 Uiso 1 1 calc R . .
C35 C 1.6684(10) 0.1105(7) 0.5320(4) 0.058(3) Uani 1 1 d . . .
H35A H 1.7065 0.0710 0.5437 0.087 Uiso 1 1 calc R . .
H35B H 1.7284 0.1507 0.5270 0.087 Uiso 1 1 calc R . .
H35C H 1.6249 0.0845 0.4982 0.087 Uiso 1 1 calc R . .
C36 C 1.1002(9) 0.7666(6) 0.6953(4) 0.045(2) Uani 1 1 d . . .
H36A H 1.0309 0.7521 0.7136 0.068 Uiso 1 1 calc R . .
H36B H 1.0825 0.7510 0.6567 0.068 Uiso 1 1 calc R . .
H36C H 1.1207 0.8241 0.7086 0.068 Uiso 1 1 calc R . .
C37 C 1.2011(8) 0.7250(5) 0.7056(3) 0.0379(18) Uani 1 1 d . . .
H37A H 1.2714 0.7635 0.7176 0.045 Uiso 1 1 calc R . .
H37B H 1.2200 0.6845 0.6723 0.045 Uiso 1 1 calc R . .
C38 C 1.3030(8) 0.6673(6) 0.7839(4) 0.046(2) Uani 1 1 d . . .
C39 C 1.3144(8) 0.6783(6) 0.8410(3) 0.043(2) Uani 1 1 d . . .
H39 H 1.2484 0.6862 0.8634 0.052 Uiso 1 1 calc R . .
C40 C 1.4353(9) 0.6766(6) 0.8628(4) 0.054(2) Uani 1 1 d . . .
H40 H 1.4456 0.6841 0.9000 0.064 Uiso 1 1 calc R . .
C41 C 1.5280(8) 0.6650(6) 0.8323(4) 0.046(2) Uani 1 1 d . . .
C42 C 1.5218(10) 0.6498(6) 0.7733(4) 0.054(2) Uani 1 1 d . . .
H42 H 1.5881 0.6386 0.7514 0.065 Uiso 1 1 calc R . .
C43 C 1.4037(9) 0.6538(6) 0.7518(5) 0.058(3) Uani 1 1 d . . .
H43 H 1.3946 0.6471 0.7147 0.070 Uiso 1 1 calc R . .
C44 C 1.7934(10) 0.6928(8) 0.8283(5) 0.063(3) Uani 1 1 d . . .
H44A H 1.8680 0.6822 0.8429 0.076 Uiso 1 1 calc R . .
H44B H 1.7882 0.6634 0.7896 0.076 Uiso 1 1 calc R . .
C45 C 1.7964(11) 0.7818(7) 0.8352(5) 0.065(3) Uani 1 1 d . . .
H45A H 1.7192 0.7998 0.8464 0.097 Uiso 1 1 calc R . .
H45B H 1.8154 0.7916 0.8012 0.097 Uiso 1 1 calc R . .
H45C H 1.8563 0.8108 0.8625 0.097 Uiso 1 1 calc R . .
C46 C 0.5460(10) 0.4226(6) 0.6487(5) 0.056(3) Uani 1 1 d . . .
H46A H 0.5150 0.4741 0.6638 0.084 Uiso 1 1 calc R . .
H46B H 0.4951 0.3901 0.6186 0.084 Uiso 1 1 calc R . .
H46C H 0.6258 0.4306 0.6363 0.084 Uiso 1 1 calc R . .
C47 C 0.5491(9) 0.3810(7) 0.6912(5) 0.055(2) Uani 1 1 d . . .
H47A H 0.5807 0.3290 0.6760 0.066 Uiso 1 1 calc R . .
H47B H 0.4682 0.3713 0.7029 0.066 Uiso 1 1 calc R . .
C48 C 0.6414(8) 0.3803(5) 0.7939(4) 0.0424(19) Uani 1 1 d . . .
C49 C 0.6220(9) 0.2963(6) 0.7748(4) 0.046(2) Uani 1 1 d . . .
H49 H 0.6072 0.2704 0.7378 0.055 Uiso 1 1 calc R . .
C50 C 0.6248(8) 0.2511(6) 0.8111(4) 0.047(2) Uani 1 1 d . . .
H50 H 0.6118 0.1950 0.7984 0.057 Uiso 1 1 calc R . .
C51 C 0.6469(9) 0.2899(5) 0.8664(4) 0.044(2) Uani 1 1 d . . .
C52 C 0.6662(9) 0.3738(6) 0.8855(4) 0.049(2) Uani 1 1 d . . .
H52 H 0.6810 0.3998 0.9225 0.059 Uiso 1 1 calc R . .
C53 C 0.6635(10) 0.4190(6) 0.8492(4) 0.051(2) Uani 1 1 d . . .
H53 H 0.6765 0.4752 0.8620 0.061 Uiso 1 1 calc R . .
C54 C 0.7524(9) 0.2806(5) 0.9643(4) 0.047(2) Uani 1 1 d . . .
H54A H 0.8297 0.2852 0.9478 0.056 Uiso 1 1 calc R . .
H54B H 0.7312 0.3349 0.9823 0.056 Uiso 1 1 calc R . .
C55 C 0.7627(10) 0.2372(7) 1.0056(4) 0.055(3) Uani 1 1 d . . .
H55A H 0.7027 0.2526 1.0324 0.083 Uiso 1 1 calc R . .
H55B H 0.8411 0.2511 1.0230 0.083 Uiso 1 1 calc R . .
H55C H 0.7512 0.1799 0.9880 0.083 Uiso 1 1 calc R . .
C56 C 0.3584(11) 0.4446(9) 0.8579(5) 0.077(4) Uani 1 1 d . . .
H56A H 0.3365 0.3873 0.8436 0.116 Uiso 1 1 calc R . .
H56B H 0.4415 0.4542 0.8695 0.116 Uiso 1 1 calc R . .
H56C H 0.3460 0.4697 0.8300 0.116 Uiso 1 1 calc R . .
C57 C 0.2810(11) 0.4802(6) 0.9062(5) 0.060(3) Uani 1 1 d . . .
H57A H 0.2441 0.5260 0.9013 0.071 Uiso 1 1 calc R . .
H57B H 0.3298 0.4986 0.9396 0.071 Uiso 1 1 calc R . .
C58 C 0.1195(11) 0.4899(7) 1.0115(5) 0.065(3) Uani 1 1 d . . .
H58 H 0.1991 0.4853 1.0197 0.078 Uiso 1 1 calc R . .
C59 C 0.0724(9) 0.4562(6) 0.9613(4) 0.048(2) Uani 1 1 d . . .
C60 C -0.0422(9) 0.4659(6) 0.9471(4) 0.050(2) Uani 1 1 d . . .
H60 H -0.0701 0.4442 0.9111 0.060 Uiso 1 1 calc R . .
Cu1 Cu 0.43341(10) 0.00920(7) 0.37687(5) 0.0449(2) Uani 1 1 d . . .
Cu2 Cu 0.20351(10) 0.06686(7) 0.36745(5) 0.0445(2) Uani 1 1 d . . .
Cu3 Cu 0.36588(10) 0.04147(7) 0.28187(5) 0.0446(2) Uani 1 1 d . . .
Cu4 Cu 0.41684(10) 0.17027(7) 0.37244(5) 0.0450(2) Uani 1 1 d . . .
Cu5 Cu 0.96038(10) 0.42734(7) 0.62688(5) 0.0456(2) Uani 1 1 d . . .
Cu6 Cu 0.83766(10) 0.45080(7) 0.71944(5) 0.0461(2) Uani 1 1 d . . .
Cu7 Cu 1.05334(10) 0.38699(7) 0.71601(5) 0.0456(2) Uani 1 1 d . . .
Cu8 Cu 1.05871(10) 0.54852(7) 0.71947(5) 0.0463(2) Uani 1 1 d . . .
Cu9 Cu 0.44955(10) 0.23339(7) 0.94952(5) 0.0455(2) Uani 1 1 d . . .
Cu10 Cu 0.24893(10) 0.31106(7) 0.94820(5) 0.0458(2) Uani 1 1 d . . .
Cu11 Cu 0.21580(10) 0.15588(7) 0.95613(5) 0.0455(2) Uani 1 1 d . . .
Cu12 Cu 0.32242(10) 0.27537(7) 1.04517(5) 0.0458(2) Uani 1 1 d . . .
I1 I 0.25080(5) -0.08317(3) 0.31442(2) 0.04401(13) Uani 1 1 d . . .
I2 I 0.34010(5) 0.12688(3) 0.45747(2) 0.04389(13) Uani 1 1 d . . .
I3 I 0.23086(5) 0.16395(3) 0.30348(2) 0.04423(13) Uani 1 1 d . . .
I4 I 0.59127(5) 0.07947(4) 0.32423(2) 0.04486(14) Uani 1 1 d . . .
I5 I 0.86590(5) 0.29894(3) 0.65138(2) 0.04456(13) Uani 1 1 d . . .
I6 I 0.98868(5) 0.50158(4) 0.80480(2) 0.04561(14) Uani 1 1 d . . .
I7 I 0.86077(5) 0.56453(4) 0.66566(2) 0.04601(14) Uani 1 1 d . . .
I8 I 1.20182(5) 0.44957(3) 0.65456(2) 0.04480(14) Uani 1 1 d . . .
I9 I 0.41251(5) 0.13229(4) 1.01077(2) 0.04501(14) Uani 1 1 d . . .
I10 I 0.44432(5) 0.38922(3) 1.00729(2) 0.04518(13) Uani 1 1 d . . .
I11 I 0.29382(5) 0.17985(4) 0.86470(2) 0.04451(13) Uani 1 1 d . . .
I12 I 0.09165(5) 0.27036(4) 1.01737(2) 0.04600(14) Uani 1 1 d . . .
S1 S -0.0948(2) -0.03621(16) 0.05778(10) 0.0539(6) Uani 1 1 d . . .
S2 S 0.38665(19) -0.02540(14) 0.19021(9) 0.0420(4) Uani 1 1 d . . .
S3 S 0.0044(2) 0.06327(15) 0.39586(11) 0.0523(5) Uani 1 1 d . . .
S4 S 0.4939(2) 0.30391(15) 0.38908(10) 0.0540(6) Uani 1 1 d . . .
S5 S 0.9727(2) 0.40490(13) 0.53360(9) 0.0444(5) Uani 1 1 d . . .
S6 S 1.1484(2) 0.30092(14) 0.75297(9) 0.0436(5) Uani 1 1 d . . .
S7 S 1.46991(17) 0.07103(12) 0.58274(8) 0.0351(4) Uani 1 1 d . . .
S8 S 1.1622(2) 0.67646(15) 0.75835(10) 0.0497(5) Uani 1 1 d . . .
S9 S 1.6662(2) 0.65475(16) 0.86245(10) 0.0524(5) Uani 1 1 d . . .
S10 S 0.6433(2) 0.44230(16) 0.74992(11) 0.0538(6) Uani 1 1 d . . .
S11 S 0.6394(2) 0.22884(14) 0.91079(9) 0.0469(5) Uani 1 1 d . . .
S12 S 0.16171(19) 0.39815(14) 0.91001(10) 0.0439(5) Uani 1 1 d . . .

loop_
_atom_site_aniso_label
_atom_site_aniso_U_11
_atom_site_aniso_U_22
_atom_site_aniso_U_33
_atom_site_aniso_U_23
_atom_site_aniso_U_13
_atom_site_aniso_U_12
C1 0.041(5) 0.085(8) 0.053(6) -0.008(6) -0.013(5) -0.002(5)
C2 0.063(7) 0.091(9) 0.046(6) 0.026(6) 0.009(5) 0.020(6)
C3 0.046(5) 0.075(7) 0.034(5) 0.018(4) 0.002(4) 0.022(5)
C4 0.048(5) 0.045(5) 0.045(5) 0.020(4) -0.019(4) -0.026(4)
C5 0.036(4) 0.045(5) 0.043(5) 0.020(4) 0.004(3) 0.005(4)
C6 0.047(5) 0.043(5) 0.028(4) 0.009(3) -0.005(3) 0.006(4)
C7 0.056(6) 0.086(8) 0.041(5) 0.033(5) -0.012(4) -0.029(6)
C8 0.043(5) 0.058(6) 0.057(6) 0.035(5) -0.014(4) -0.024(4)
C9 0.034(5) 0.072(7) 0.054(6) 0.029(5) 0.006(4) 0.008(4)
C10 0.075(8) 0.073(8) 0.065(7) 0.016(6) 0.039(6) 0.018(6)
C11 0.056(6) 0.065(7) 0.084(8) 0.039(6) -0.036(6) -0.012(5)
C12 0.035(5) 0.078(7) 0.086(8) 0.052(7) -0.010(5) -0.010(5)
C13 0.095(9) 0.059(6) 0.042(5) 0.021(5) 0.036(6) 0.032(6)
C14 0.046(5) 0.046(5) 0.054(6) 0.011(4) 0.012(4) 0.012(4)
C15 0.030(4) 0.057(5) 0.042(5) 0.015(4) 0.012(3) 0.018(4)
C16 0.055(6) 0.061(6) 0.054(6) 0.021(5) -0.016(5) -0.005(5)
C17 0.031(4) 0.064(6) 0.056(6) 0.022(5) -0.017(4) -0.020(4)
C18 0.047(5) 0.047(5) 0.047(5) 0.010(4) -0.006(4) -0.008(4)
C19 0.080(7) 0.047(5) 0.059(6) 0.034(5) -0.018(5) -0.017(5)
C20 0.073(7) 0.052(6) 0.060(6) 0.036(5) -0.016(5) -0.026(5)
C21 0.056(5) 0.014(3) 0.043(4) 0.006(3) 0.001(4) -0.005(3)
C22 0.066(7) 0.035(5) 0.068(7) 0.016(5) -0.011(5) -0.029(5)
C23 0.057(6) 0.059(6) 0.080(8) 0.038(6) -0.028(6) -0.025(5)
C24 0.037(5) 0.047(5) 0.051(5) 0.016(4) 0.006(4) -0.004(4)
C25 0.054(6) 0.056(6) 0.053(6) 0.000(5) -0.003(5) -0.008(5)
C26 0.050(5) 0.049(5) 0.049(5) 0.028(4) 0.024(4) 0.006(4)
C27 0.046(5) 0.037(5) 0.055(5) 0.010(4) 0.002(4) 0.005(4)
C28 0.039(4) 0.045(5) 0.026(4) 0.012(3) 0.002(3) -0.001(3)
C29 0.053(5) 0.043(5) 0.029(4) 0.003(3) -0.013(4) 0.013(4)
C30 0.048(5) 0.038(4) 0.029(4) 0.011(3) -0.002(3) 0.024(4)
C31 0.051(5) 0.038(4) 0.029(4) 0.003(3) 0.002(3) 0.026(4)
C32 0.038(5) 0.062(6) 0.031(4) 0.003(4) 0.010(3) 0.018(4)
C33 0.063(6) 0.063(6) 0.022(4) 0.008(4) -0.010(4) 0.034(5)
C34 0.035(4) 0.022(4) 0.062(5) 0.009(4) 0.016(4) 0.007(3)
C35 0.070(7) 0.062(6) 0.047(6) 0.023(5) 0.024(5) 0.012(5)
C36 0.055(6) 0.048(5) 0.043(5) 0.024(4) 0.019(4) 0.020(4)
C37 0.041(4) 0.045(5) 0.030(4) 0.010(3) 0.013(3) 0.020(4)
C38 0.042(5) 0.052(5) 0.036(5) 0.000(4) -0.004(4) 0.010(4)
C39 0.041(5) 0.049(5) 0.033(4) 0.008(4) -0.012(3) -0.018(4)
C40 0.045(5) 0.053(6) 0.044(5) -0.012(4) -0.002(4) -0.004(4)
C41 0.042(5) 0.052(5) 0.034(4) -0.002(4) -0.003(4) 0.006(4)
C42 0.062(6) 0.048(5) 0.047(5) 0.006(4) -0.006(5) 0.003(5)
C43 0.050(6) 0.049(6) 0.086(8) 0.033(6) 0.015(5) 0.024(5)
C44 0.047(6) 0.075(8) 0.069(7) 0.025(6) 0.001(5) 0.000(5)
C45 0.068(7) 0.065(7) 0.052(6) 0.013(5) -0.022(5) -0.022(6)
C46 0.056(6) 0.050(6) 0.069(7) 0.029(5) 0.014(5) 0.004(4)
C47 0.047(6) 0.058(6) 0.067(7) 0.031(5) 0.002(5) -0.001(4)
C48 0.035(4) 0.036(4) 0.055(5) 0.011(4) 0.007(4) 0.010(3)
C49 0.051(5) 0.049(5) 0.032(4) 0.004(4) 0.008(4) 0.002(4)
C50 0.043(5) 0.047(5) 0.040(5) -0.003(4) 0.009(4) -0.004(4)
C51 0.050(5) 0.041(5) 0.040(5) 0.012(4) -0.003(4) 0.002(4)
C52 0.063(6) 0.043(5) 0.034(4) 0.003(4) -0.011(4) -0.004(4)
C53 0.070(7) 0.035(5) 0.044(5) 0.007(4) -0.008(4) 0.002(4)
C54 0.047(5) 0.026(4) 0.067(6) 0.014(4) -0.004(4) 0.000(4)
C55 0.059(6) 0.077(7) 0.043(5) 0.035(5) 0.014(4) 0.019(5)
C56 0.062(7) 0.090(9) 0.061(7) 0.005(7) 0.000(6) -0.023(7)
C57 0.070(7) 0.043(5) 0.057(6) 0.008(5) -0.003(5) -0.013(5)
C58 0.058(6) 0.057(6) 0.057(6) -0.021(5) -0.016(5) 0.018(5)
C59 0.042(5) 0.043(5) 0.052(5) 0.003(4) -0.004(4) 0.001(4)
C60 0.047(5) 0.055(6) 0.039(5) -0.002(4) -0.016(4) 0.012(4)
Cu1 0.0403(6) 0.0463(6) 0.0498(6) 0.0171(5) -0.0036(5) 0.0050(4)
Cu2 0.0395(6) 0.0457(6) 0.0502(6) 0.0180(5) -0.0043(4) 0.0025(4)
Cu3 0.0417(6) 0.0466(6) 0.0476(6) 0.0170(5) -0.0033(4) 0.0047(4)
Cu4 0.0423(6) 0.0452(6) 0.0488(6) 0.0164(5) -0.0052(4) 0.0031(4)
Cu5 0.0453(6) 0.0446(6) 0.0494(6) 0.0177(5) -0.0046(5) 0.0050(5)
Cu6 0.0434(6) 0.0463(6) 0.0509(6) 0.0175(5) -0.0036(5) 0.0055(5)
Cu7 0.0430(6) 0.0469(6) 0.0499(6) 0.0189(5) -0.0030(5) 0.0056(5)
Cu8 0.0422(6) 0.0465(6) 0.0526(6) 0.0184(5) -0.0044(5) 0.0043(4)
Cu9 0.0414(6) 0.0471(6) 0.0497(6) 0.0171(5) -0.0032(5) 0.0048(4)
Cu10 0.0423(6) 0.0452(6) 0.0526(6) 0.0185(5) -0.0032(5) 0.0056(4)
Cu11 0.0435(6) 0.0446(6) 0.0506(6) 0.0177(5) -0.0040(5) 0.0035(4)
Cu12 0.0420(6) 0.0475(6) 0.0504(6) 0.0181(5) -0.0030(5) 0.0048(4)
I1 0.0408(3) 0.0446(3) 0.0487(3) 0.0172(2) -0.0043(2) 0.0041(2)
I2 0.0418(3) 0.0452(3) 0.0470(3) 0.0171(2) -0.0032(2) 0.0046(2)
I3 0.0412(3) 0.0452(3) 0.0485(3) 0.0174(2) -0.0040(2) 0.0045(2)
I4 0.0411(3) 0.0459(3) 0.0497(3) 0.0175(2) -0.0034(2) 0.0044(2)
I5 0.0414(3) 0.0446(3) 0.0497(3) 0.0173(2) -0.0042(2) 0.0038(2)
I6 0.0442(3) 0.0456(3) 0.0491(3) 0.0170(2) -0.0037(2) 0.0056(2)
I7 0.0432(3) 0.0456(3) 0.0516(3) 0.0180(2) -0.0038(2) 0.0047(2)
I8 0.0419(3) 0.0450(3) 0.0494(3) 0.0172(2) -0.0035(2) 0.0034(2)
I9 0.0420(3) 0.0462(3) 0.0495(3) 0.0186(2) -0.0040(2) 0.0039(2)
I10 0.0417(3) 0.0447(3) 0.0507(3) 0.0167(2) -0.0032(2) 0.0043(2)
I11 0.0422(3) 0.0451(3) 0.0481(3) 0.0169(2) -0.0038(2) 0.0037(2)
I12 0.0417(3) 0.0470(3) 0.0510(3) 0.0171(2) -0.0026(2) 0.0047(2)
S1 0.0542(14) 0.0569(14) 0.0524(13) 0.0239(11) -0.0137(11) -0.0105(11)
S2 0.0324(10) 0.0509(12) 0.0445(11) 0.0169(9) -0.0021(8) 0.0048(8)
S3 0.0448(12) 0.0483(12) 0.0654(15) 0.0189(11) 0.0094(11) 0.0075(10)
S4 0.0620(15) 0.0516(13) 0.0493(13) 0.0216(11) -0.0171(11) -0.0118(11)
S5 0.0435(11) 0.0391(10) 0.0451(11) 0.0087(9) -0.0027(9) -0.0104(8)
S6 0.0391(11) 0.0445(11) 0.0485(12) 0.0159(9) -0.0025(9) 0.0042(8)
S7 0.0303(9) 0.0406(10) 0.0321(9) 0.0084(7) 0.0012(7) 0.0011(7)
S8 0.0559(14) 0.0499(12) 0.0473(12) 0.0211(10) -0.0137(10) 0.0045(10)
S9 0.0441(12) 0.0566(13) 0.0501(13) 0.0076(11) -0.0038(10) 0.0001(10)
S10 0.0486(13) 0.0612(14) 0.0563(14) 0.0230(12) 0.0061(11) 0.0117(11)
S11 0.0487(12) 0.0493(12) 0.0436(11) 0.0142(9) -0.0024(9) 0.0074(9)
S12 0.0370(11) 0.0455(11) 0.0495(12) 0.0147(9) -0.0056(9) 0.0052(8)

loop_
_atom_type_symbol
_atom_type_description
_atom_type_scat_dispersion_real
_atom_type_scat_dispersion_imag
_atom_type_scat_source
C C 0.0033 0.0016 'International Tables Vol C Tables 4.2.6.8 and 6.1.1.4'
H H 0.0000 0.0000 'International Tables Vol C Tables 4.2.6.8 and 6.1.1.4'
S S 0.1246 0.1234 'International Tables Vol C Tables 4.2.6.8 and 6.1.1.4'
Cu Cu 0.3201 1.2651 'International Tables Vol C Tables 4.2.6.8 and 6.1.1.4'
I I -0.4742 1.8119 'International Tables Vol C Tables 4.2.6.8 and 6.1.1.4'

loop_
_geom_angle_atom_site_label_1
_geom_angle_atom_site_label_2
_geom_angle_atom_site_label_3
_geom_angle
_geom_angle_site_symmetry_1
_geom_angle_site_symmetry_3
_geom_angle_publ_flag
C2 C1 H1A 109.5 . . ?
C2 C1 H1B 109.5 . . ?
H1A C1 H1B 109.5 . . ?
C2 C1 H1C 109.5 . . ?
H1A C1 H1C 109.5 . . ?
H1B C1 H1C 109.5 . . ?
C1 C2 S1 108.5(8) . . ?
C1 C2 H2A 110.0 . . ?
S1 C2 H2A 110.0 . . ?
C1 C2 H2B 110.0 . . ?
S1 C2 H2B 110.0 . . ?
H2A C2 H2B 108.4 . . ?
C4 C3 C8 119.7(9) . . ?
C4 C3 S1 118.0(7) . . ?
C8 C3 S1 122.2(8) . . ?
C3 C4 C5 118.6(8) . . ?
C3 C4 H4 120.7 . . ?
C5 C4 H4 120.7 . . ?
C4 C5 C6 119.7(8) . . ?
C4 C5 H5 120.2 . . ?
C6 C5 H5 120.2 . . ?
C7 C6 C5 120.5(8) . . ?
C7 C6 S2 116.1(7) . . ?
C5 C6 S2 123.2(7) . . ?
C8 C7 C6 117.7(9) . . ?
C8 C7 H7 121.1 . . ?
C6 C7 H7 121.1 . . ?
C7 C8 C3 123.3(9) . . ?
C7 C8 H8 118.4 . . ?
C3 C8 H8 118.4 . . ?
C10 C9 S2 115.8(7) . . ?
C10 C9 H9A 108.3 . . ?
S2 C9 H9A 108.3 . . ?
C10 C9 H9B 108.3 . . ?
S2 C9 H9B 108.3 . . ?
H9A C9 H9B 107.4 . . ?
C9 C10 H10A 109.5 . . ?
C9 C10 H10B 109.5 . . ?
H10A C10 H10B 109.5 . . ?
C9 C10 H10C 109.5 . . ?
H10A C10 H10C 109.5 . . ?
H10B C10 H10C 109.5 . . ?
C12 C11 H11A 109.5 . . ?
C12 C11 H11B 109.5 . . ?
H11A C11 H11B 109.5 . . ?
C12 C11 H11C 109.5 . . ?
H11A C11 H11C 109.5 . . ?
H11B C11 H11C 109.5 . . ?
C11 C12 S3 107.3(7) . . ?
C11 C12 H12A 110.3 . . ?
S3 C12 H12A 110.3 . . ?
C11 C12 H12B 110.3 . . ?
S3 C12 H12B 110.3 . . ?
H12A C12 H12B 108.5 . . ?
C15 C13 C14 122.0(10) 2_556 . ?
C15 C13 H13 119.0 2_556 . ?
C14 C13 H13 119.0 . . ?
C15 C14 C13 115.3(10) . . ?
C15 C14 S3 120.0(8) . . ?
C13 C14 S3 124.6(8) . . ?
C14 C15 C13 122.7(10) . 2_556 ?
C14 C15 H15 118.7 . . ?
C13 C15 H15 118.7 2_556 . ?
C17 C16 H16A 109.5 . . ?
C17 C16 H16B 109.5 . . ?
H16A C16 H16B 109.5 . . ?
C17 C16 H16C 109.5 . . ?
H16A C16 H16C 109.5 . . ?
H16B C16 H16C 109.5 . . ?
C16 C17 S4 123.9(8) . . ?
C16 C17 H17A 106.4 . . ?
S4 C17 H17A 106.4 . . ?
C16 C17 H17B 106.4 . . ?
S4 C17 H17B 106.4 . . ?
H17A C17 H17B 106.4 . . ?
C23 C18 C19 120.0(9) . . ?
C23 C18 S4 122.8(7) . . ?
C19 C18 S4 117.1(8) . . ?
C20 C19 C18 120.0(9) . . ?
C20 C19 H19 120.0 . . ?
C18 C19 H19 120.0 . . ?
C21 C20 C19 120.0(8) . . ?
C21 C20 H20 120.0 . . ?
C19 C20 H20 120.0 . . ?
C20 C21 C22 120.0(9) . . ?
C20 C21 S5 116.8(7) . . ?
C22 C21 S5 123.1(8) . . ?
C21 C22 C23 120.0(10) . . ?
C21 C22 H22 120.0 . . ?
C23 C22 H22 120.0 . . ?
C18 C23 C22 120.0(9) . . ?
C18 C23 H23 120.0 . . ?
C22 C23 H23 120.0 . . ?
C25 C24 S5 111.6(7) . . ?
C25 C24 H24A 109.3 . . ?
S5 C24 H24A 109.3 . . ?
C25 C24 H24B 109.3 . . ?
S5 C24 H24B 109.3 . . ?
H24A C24 H24B 108.0 . . ?
C24 C25 H25A 109.5 . . ?
C24 C25 H25B 109.5 . . ?
H25A C25 H25B 109.5 . . ?
C24 C25 H25C 109.5 . . ?
H25A C25 H25C 109.5 . . ?
H25B C25 H25C 109.5 . . ?
C27 C26 H26A 109.5 . . ?
C27 C26 H26B 109.5 . . ?
H26A C26 H26B 109.5 . . ?
C27 C26 H26C 109.5 . . ?
H26A C26 H26C 109.5 . . ?
H26B C26 H26C 109.5 . . ?
C26 C27 S6 113.4(7) . . ?
C26 C27 H27A 108.9 . . ?
S6 C27 H27A 108.9 . . ?
C26 C27 H27B 108.9 . . ?
S6 C27 H27B 108.9 . . ?
H27A C27 H27B 107.7 . . ?
C33 C28 C29 114.9(8) . . ?
C33 C28 S6 124.5(7) . . ?
C29 C28 S6 120.6(6) . . ?
C30 C29 C28 125.0(8) . . ?
C30 C29 H29 117.5 . . ?
C28 C29 H29 117.5 . . ?
C29 C30 C31 117.9(8) . . ?
C29 C30 H30 121.0 . . ?
C31 C30 H30 121.0 . . ?
C30 C31 C32 125.0(8) . . ?
C30 C31 S7 121.2(6) . . ?
C32 C31 S7 113.8(6) . . ?
C31 C32 C33 116.1(8) . . ?
C31 C32 H32 122.0 . . ?
C33 C32 H32 122.0 . . ?
C28 C33 C32 120.6(8) . . ?
C28 C33 H33 119.7 . . ?
C32 C33 H33 119.7 . . ?
C35 C34 S7 108.3(6) . . ?
C35 C34 H34A 110.0 . . ?
S7 C34 H34A 110.0 . . ?
C35 C34 H34B 110.0 . . ?
S7 C34 H34B 110.0 . . ?
H34A C34 H34B 108.4 . . ?
C34 C35 H35A 109.5 . . ?
C34 C35 H35B 109.5 . . ?
H35A C35 H35B 109.5 . . ?
C34 C35 H35C 109.5 . . ?
H35A C35 H35C 109.5 . . ?
H35B C35 H35C 109.5 . . ?
C37 C36 H36A 109.5 . . ?
C37 C36 H36B 109.5 . . ?
H36A C36 H36B 109.5 . . ?
C37 C36 H36C 109.5 . . ?
H36A C36 H36C 109.5 . . ?
H36B C36 H36C 109.5 . . ?
C36 C37 S8 109.7(6) . . ?
C36 C37 H37A 109.7 . . ?
S8 C37 H37A 109.7 . . ?
C36 C37 H37B 109.7 . . ?
S8 C37 H37B 109.7 . . ?
H37A C37 H37B 108.2 . . ?
C43 C38 C39 119.7(9) . . ?
C43 C38 S8 123.0(8) . . ?
C39 C38 S8 117.3(7) . . ?
C38 C39 C40 116.8(9) . . ?
C38 C39 H39 121.6 . . ?
C40 C39 H39 121.6 . . ?
C41 C40 C39 122.6(10) . . ?
C41 C40 H40 118.7 . . ?
C39 C40 H40 118.7 . . ?
C40 C41 C42 123.4(10) . . ?
C40 C41 S9 118.1(8) . . ?
C42 C41 S9 118.0(7) . . ?
C43 C42 C41 114.3(10) . . ?
C43 C42 H42 122.9 . . ?
C41 C42 H42 122.9 . . ?
C38 C43 C42 123.2(11) . . ?
C38 C43 H43 118.4 . . ?
C42 C43 H43 118.4 . . ?
C45 C44 S9 113.0(9) . . ?
C45 C44 H44A 109.0 . . ?
S9 C44 H44A 109.0 . . ?
C45 C44 H44B 109.0 . . ?
S9 C44 H44B 109.0 . . ?
H44A C44 H44B 107.8 . . ?
C44 C45 H45A 109.5 . . ?
C44 C45 H45B 109.5 . . ?
H45A C45 H45B 109.5 . . ?
C44 C45 H45C 109.5 . . ?
H45A C45 H45C 109.5 . . ?
H45B C45 H45C 109.5 . . ?
C47 C46 H46A 109.5 . . ?
C47 C46 H46B 109.5 . . ?
H46A C46 H46B 109.5 . . ?
C47 C46 H46C 109.5 . . ?
H46A C46 H46C 109.5 . . ?
H46B C46 H46C 109.5 . . ?
C46 C47 S10 110.6(8) . . ?
C46 C47 H47A 109.5 . . ?
S10 C47 H47A 109.5 . . ?
C46 C47 H47B 109.5 . . ?
S10 C47 H47B 109.5 . . ?
H47A C47 H47B 108.1 . . ?
C53 C48 C49 120.0(9) . . ?
C53 C48 S10 117.2(7) . . ?
C49 C48 S10 122.8(7) . . ?
C50 C49 C48 120.0(8) . . ?
C50 C49 H49 120.0 . . ?
C48 C49 H49 120.0 . . ?
C49 C50 C51 120.0(9) . . ?
C49 C50 H50 120.0 . . ?
C51 C50 H50 120.0 . . ?
C52 C51 C50 120.0(9) . . ?
C52 C51 S11 122.4(7) . . ?
C50 C51 S11 117.4(7) . . ?
C53 C52 C51 120.0(9) . . ?
C53 C52 H52 120.0 . . ?
C51 C52 H52 120.0 . . ?
C52 C53 C48 120.0(9) . . ?
C52 C53 H53 120.0 . . ?
C48 C53 H53 120.0 . . ?
C55 C54 S11 112.2(7) . . ?
C55 C54 H54A 109.2 . . ?
S11 C54 H54A 109.2 . . ?
C55 C54 H54B 109.2 . . ?
S11 C54 H54B 109.2 . . ?
H54A C54 H54B 107.9 . . ?
C54 C55 H55A 109.5 . . ?
C54 C55 H55B 109.5 . . ?
H55A C55 H55B 109.5 . . ?
C54 C55 H55C 109.5 . . ?
H55A C55 H55C 109.5 . . ?
H55B C55 H55C 109.5 . . ?
C57 C56 H56A 109.5 . . ?
C57 C56 H56B 109.5 . . ?
H56A C56 H56B 109.5 . . ?
C57 C56 H56C 109.5 . . ?
H56A C56 H56C 109.5 . . ?
H56B C56 H56C 109.5 . . ?
C56 C57 S12 107.6(8) . . ?
C56 C57 H57A 110.2 . . ?
S12 C57 H57A 110.2 . . ?
C56 C57 H57B 110.2 . . ?
S12 C57 H57B 110.2 . . ?
H57A C57 H57B 108.5 . . ?
C59 C58 C60 117.5(10) . 2_567 ?
C59 C58 H58 121.2 . . ?
C60 C58 H58 121.2 2_567 . ?
C58 C59 C60 122.7(10) . . ?
C58 C59 S12 119.1(8) . . ?
C60 C59 S12 118.2(8) . . ?
C59 C60 C58 119.7(9) . 2_567 ?
C59 C60 H60 120.2 . . ?
C58 C60 H60 120.2 2_567 . ?
S7 Cu1 I4 109.50(7) 2_756 . ?
S7 Cu1 I1 107.91(7) 2_756 . ?
I4 Cu1 I1 114.71(5) . . ?
S7 Cu1 I2 107.95(7) 2_756 . ?
I4 Cu1 I2 108.45(4) . . ?
I1 Cu1 I2 108.14(4) . . ?
S7 Cu1 Cu3 148.49(8) 2_756 . ?
I4 Cu1 Cu3 59.25(4) . . ?
I1 Cu1 Cu3 60.74(4) . . ?
I2 Cu1 Cu3 103.56(5) . . ?
S7 Cu1 Cu4 145.53(7) 2_756 . ?
I4 Cu1 Cu4 58.20(4) . . ?
I1 Cu1 Cu4 106.30(5) . . ?
I2 Cu1 Cu4 56.30(4) . . ?
Cu3 Cu1 Cu4 57.61(4) . . ?
S7 Cu1 Cu2 142.39(7) 2_756 . ?
I4 Cu1 Cu2 108.01(5) . . ?
I1 Cu1 Cu2 57.01(3) . . ?
I2 Cu1 Cu2 56.42(3) . . ?
Cu3 Cu1 Cu2 59.47(4) . . ?
Cu4 Cu1 Cu2 59.11(4) . . ?
S3 Cu2 I2 106.23(8) . . ?
S3 Cu2 I1 108.65(8) . . ?
I2 Cu2 I1 110.93(4) . . ?
S3 Cu2 I3 108.92(8) . . ?
I2 Cu2 I3 110.51(4) . . ?
I1 Cu2 I3 111.43(5) . . ?
S3 Cu2 Cu3 148.99(9) . . ?
I2 Cu2 Cu3 104.74(5) . . ?
I1 Cu2 Cu3 60.63(4) . . ?
I3 Cu2 Cu3 57.52(4) . . ?
S3 Cu2 Cu4 143.56(8) . . ?
I2 Cu2 Cu4 57.38(4) . . ?
I1 Cu2 Cu4 107.71(5) . . ?
I3 Cu2 Cu4 58.63(3) . . ?
Cu3 Cu2 Cu4 57.66(4) . . ?
S3 Cu2 Cu1 143.83(8) . . ?
I2 Cu2 Cu1 58.83(4) . . ?
I1 Cu2 Cu1 57.71(4) . . ?
I3 Cu2 Cu1 107.23(5) . . ?
Cu3 Cu2 Cu1 58.57(4) . . ?
Cu4 Cu2 Cu1 60.12(4) . . ?
S2 Cu3 I3 115.56(7) . . ?
S2 Cu3 I4 105.33(7) . . ?
I3 Cu3 I4 114.89(5) . . ?
S2 Cu3 Cu4 151.75(8) . . ?
I3 Cu3 Cu4 60.51(4) . . ?
I4 Cu3 Cu4 59.58(4) . . ?
S2 Cu3 I1 99.72(7) . . ?
I3 Cu3 I1 109.44(4) . . ?
I4 Cu3 I1 110.84(4) . . ?
Cu4 Cu3 I1 107.93(5) . . ?
S2 Cu3 Cu1 132.77(8) . . ?
I3 Cu3 Cu1 111.25(5) . . ?
I4 Cu3 Cu1 57.96(4) . . ?
Cu4 Cu3 Cu1 62.62(4) . . ?
I1 Cu3 Cu1 57.77(4) . . ?
S2 Cu3 Cu2 143.67(8) . . ?
I3 Cu3 Cu2 58.91(4) . . ?
I4 Cu3 Cu2 109.00(5) . . ?
Cu4 Cu3 Cu2 61.57(4) . . ?
I1 Cu3 Cu2 56.98(3) . . ?
Cu1 Cu3 Cu2 61.95(4) . . ?
S4 Cu4 I2 116.69(8) . . ?
S4 Cu4 I4 106.29(9) . . ?
I2 Cu4 I4 110.01(4) . . ?
S4 Cu4 I3 100.13(8) . . ?
I2 Cu4 I3 110.41(4) . . ?
I4 Cu4 I3 113.05(5) . . ?
S4 Cu4 Cu3 135.38(9) . . ?
I2 Cu4 Cu3 107.71(5) . . ?
I4 Cu4 Cu3 59.64(4) . . ?
I3 Cu4 Cu3 58.40(4) . . ?
S4 Cu4 Cu2 144.22(9) . . ?
I2 Cu4 Cu2 57.89(4) . . ?
I4 Cu4 Cu2 108.42(5) . . ?
I3 Cu4 Cu2 58.02(3) . . ?
Cu3 Cu4 Cu2 60.77(4) . . ?
S4 Cu4 Cu1 151.87(9) . . ?
I2 Cu4 Cu1 59.23(4) . . ?
I4 Cu4 Cu1 57.03(4) . . ?
I3 Cu4 Cu1 107.26(5) . . ?
Cu3 Cu4 Cu1 59.77(4) . . ?
Cu2 Cu4 Cu1 60.76(4) . . ?
S5 Cu5 I5 112.46(7) . . ?
S5 Cu5 I7 106.24(8) . . ?
I5 Cu5 I7 118.39(5) . . ?
S5 Cu5 Cu6 152.69(8) . . ?
I5 Cu5 Cu6 62.06(4) . . ?
I7 Cu5 Cu6 61.51(4) . . ?
S5 Cu5 I8 99.28(7) . . ?
I5 Cu5 I8 108.31(4) . . ?
I7 Cu5 I8 110.50(5) . . ?
Cu6 Cu5 I8 107.85(5) . . ?
S5 Cu5 Cu8 134.62(8) . . ?
I5 Cu5 Cu8 111.83(5) . . ?
I7 Cu5 Cu8 59.02(4) . . ?
Cu6 Cu5 Cu8 62.87(4) . . ?
I8 Cu5 Cu8 57.20(4) . . ?
S5 Cu5 Cu7 143.86(8) . . ?
I5 Cu5 Cu7 59.77(4) . . ?
I7 Cu5 Cu7 107.82(5) . . ?
Cu6 Cu5 Cu7 59.58(4) . . ?
I8 Cu5 Cu7 57.33(4) . . ?
Cu8 Cu5 Cu7 59.27(4) . . ?
S10 Cu6 I6 108.94(8) . . ?
S10 Cu6 Cu5 141.24(9) . . ?
I6 Cu6 Cu5 109.82(5) . . ?
S10 Cu6 I7 109.09(8) . . ?
I6 Cu6 I7 107.00(4) . . ?
Cu5 Cu6 I7 58.42(4) . . ?
S10 Cu6 Cu7 143.20(9) . . ?
I6 Cu6 Cu7 59.96(4) . . ?
Cu5 Cu6 Cu7 62.48(4) . . ?
I7 Cu6 Cu7 107.70(5) . . ?
S10 Cu6 I5 105.01(8) . . ?
I6 Cu6 I5 114.88(5) . . ?
Cu5 Cu6 I5 57.90(4) . . ?
I7 Cu6 I5 111.80(5) . . ?
Cu7 Cu6 I5 59.47(4) . . ?
S10 Cu6 Cu8 148.21(9) . . ?
I6 Cu6 Cu8 57.38(4) . . ?
Cu5 Cu6 Cu8 60.58(4) . . ?
I7 Cu6 Cu8 57.37(4) . . ?
Cu7 Cu6 Cu8 59.41(4) . . ?
I5 Cu6 Cu8 106.77(5) . . ?
S6 Cu7 I8 111.35(7) . . ?
S6 Cu7 I6 103.11(7) . . ?
I8 Cu7 I6 111.79(5) . . ?
S6 Cu7 I5 108.05(7) . . ?
I8 Cu7 I5 108.18(4) . . ?
I6 Cu7 I5 114.28(5) . . ?
S6 Cu7 Cu6 139.68(8) . . ?
I8 Cu7 Cu6 108.89(5) . . ?
I6 Cu7 Cu6 58.39(4) . . ?
I5 Cu7 Cu6 60.38(4) . . ?
S6 Cu7 Cu8 141.80(8) . . ?
I8 Cu7 Cu8 58.43(4) . . ?
I6 Cu7 Cu8 58.05(4) . . ?
I5 Cu7 Cu8 110.05(5) . . ?
Cu6 Cu7 Cu8 62.67(4) . . ?
S6 Cu7 Cu5 151.77(8) . . ?
I8 Cu7 Cu5 60.21(4) . . ?
I6 Cu7 Cu5 104.95(5) . . ?
I5 Cu7 Cu5 56.73(4) . . ?
Cu6 Cu7 Cu5 57.94(4) . . ?
Cu8 Cu7 Cu5 60.25(4) . . ?
S8 Cu8 I6 104.01(8) . . ?
S8 Cu8 I8 110.28(8) . . ?
I6 Cu8 I8 113.23(5) . . ?
S8 Cu8 I7 109.10(7) . . ?
I6 Cu8 I7 107.90(5) . . ?
I8 Cu8 I7 111.96(5) . . ?
S8 Cu8 Cu7 143.03(8) . . ?
I6 Cu8 Cu7 59.31(4) . . ?
I8 Cu8 Cu7 58.76(4) . . ?
I7 Cu8 Cu7 107.54(5) . . ?
S8 Cu8 Cu5 149.64(8) . . ?
I6 Cu8 Cu5 106.10(5) . . ?
I8 Cu8 Cu5 60.40(4) . . ?
I7 Cu8 Cu5 57.45(4) . . ?
Cu7 Cu8 Cu5 60.49(4) . . ?
S8 Cu8 Cu6 144.21(9) . . ?
I6 Cu8 Cu6 57.12(4) . . ?
I8 Cu8 Cu6 105.33(5) . . ?
I7 Cu8 Cu6 58.68(4) . . ?
Cu7 Cu8 Cu6 57.92(4) . . ?
Cu5 Cu8 Cu6 56.55(4) . . ?
S11 Cu9 I11 104.93(7) . . ?
S11 Cu9 I10 103.84(7) . . ?
I11 Cu9 I10 115.20(5) . . ?
S11 Cu9 I9 112.90(7) . . ?
I11 Cu9 I9 106.94(4) . . ?
I10 Cu9 I9 112.89(5) . . ?
S11 Cu9 Cu10 137.50(8) . . ?
I11 Cu9 Cu10 60.23(4) . . ?
I10 Cu9 Cu10 59.26(4) . . ?
I9 Cu9 Cu10 109.59(5) . . ?
S11 Cu9 Cu12 146.10(8) . . ?
I11 Cu9 Cu12 108.93(5) . . ?
I10 Cu9 Cu12 59.75(4) . . ?
I9 Cu9 Cu12 58.37(4) . . ?
Cu10 Cu9 Cu12 63.08(4) . . ?
S11 Cu9 Cu11 149.45(8) . . ?
I11 Cu9 Cu11 56.97(4) . . ?
I10 Cu9 Cu11 106.28(5) . . ?
I9 Cu9 Cu11 58.94(4) . . ?
Cu10 Cu9 Cu11 59.15(4) . . ?
Cu12 Cu9 Cu11 58.85(4) . . ?
S12 Cu10 I10 109.15(7) . . ?
S12 Cu10 I12 108.06(8) . . ?
I10 Cu10 I12 107.31(5) . . ?
S12 Cu10 I11 106.76(8) . . ?
I10 Cu10 I11 114.10(5) . . ?
I12 Cu10 I11 111.31(4) . . ?
S12 Cu10 Cu9 143.96(8) . . ?
I10 Cu10 Cu9 59.44(4) . . ?
I12 Cu10 Cu9 107.98(5) . . ?
I11 Cu10 Cu9 58.85(4) . . ?
S12 Cu10 Cu11 141.51(8) . . ?
I10 Cu10 Cu11 109.30(5) . . ?
I12 Cu10 Cu11 57.96(4) . . ?
I11 Cu10 Cu11 57.78(4) . . ?
Cu9 Cu10 Cu11 62.79(4) . . ?
S12 Cu10 Cu12 148.19(8) . . ?
I10 Cu10 Cu12 58.49(4) . . ?
I12 Cu10 Cu12 56.93(4) . . ?
I11 Cu10 Cu12 104.96(5) . . ?
Cu9 Cu10 Cu12 59.30(4) . . ?
Cu11 Cu10 Cu12 58.78(4) . . ?
S1 Cu11 I11 113.31(8) 2_556 . ?
S1 Cu11 I12 105.70(9) 2_556 . ?
I11 Cu11 I12 115.25(5) . . ?
S1 Cu11 I9 103.00(8) 2_556 . ?
I11 Cu11 I9 106.62(4) . . ?
I12 Cu11 I9 112.39(5) . . ?
S1 Cu11 Cu10 149.37(9) 2_556 . ?
I11 Cu11 Cu10 60.16(4) . . ?
I12 Cu11 Cu10 59.88(4) . . ?
I9 Cu11 Cu10 107.51(5) . . ?
S1 Cu11 Cu12 136.27(9) 2_556 . ?
I11 Cu11 Cu12 110.02(5) . . ?
I12 Cu11 Cu12 58.88(4) . . ?
I9 Cu11 Cu12 58.02(4) . . ?
Cu10 Cu11 Cu12 62.79(4) . . ?
S1 Cu11 Cu9 147.70(10) 2_556 . ?
I11 Cu11 Cu9 57.95(4) . . ?
I12 Cu11 Cu9 105.75(5) . . ?
I9 Cu11 Cu9 57.58(4) . . ?
Cu10 Cu11 Cu9 58.07(4) . . ?
Cu12 Cu11 Cu9 59.12(4) . . ?
S9 Cu12 I12 104.24(8) 2_767 . ?
S9 Cu12 I9 118.85(8) 2_767 . ?
I12 Cu12 I9 113.94(5) . . ?
S9 Cu12 I10 98.79(8) 2_767 . ?
I12 Cu12 I10 106.99(4) . . ?
I9 Cu12 I10 112.41(5) . . ?
S9 Cu12 Cu11 151.48(9) 2_767 . ?
I12 Cu12 Cu11 58.23(4) . . ?
I9 Cu12 Cu11 60.36(4) . . ?
I10 Cu12 Cu11 107.65(5) . . ?
S9 Cu12 Cu9 145.10(8) 2_767 . ?
I12 Cu12 Cu9 107.54(5) . . ?
I9 Cu12 Cu9 59.30(4) . . ?
I10 Cu12 Cu9 58.30(4) . . ?
Cu11 Cu12 Cu9 62.03(4) . . ?
S9 Cu12 Cu10 134.97(9) 2_767 . ?
I12 Cu12 Cu10 58.11(4) . . ?
I9 Cu12 Cu10 105.91(5) . . ?
I10 Cu12 Cu10 56.94(4) . . ?
Cu11 Cu12 Cu10 58.43(4) . . ?
Cu9 Cu12 Cu10 57.61(4) . . ?
Cu2 I1 Cu1 65.28(4) . . ?
Cu2 I1 Cu3 62.40(4) . . ?
Cu1 I1 Cu3 61.50(4) . . ?
Cu4 I2 Cu2 64.73(4) . . ?
Cu4 I2 Cu1 64.48(4) . . ?
Cu2 I2 Cu1 64.74(4) . . ?
Cu3 I3 Cu2 63.57(4) . . ?
Cu3 I3 Cu4 61.09(4) . . ?
Cu2 I3 Cu4 63.35(4) . . ?
Cu1 I4 Cu4 64.77(4) . . ?
Cu1 I4 Cu3 62.79(4) . . ?
Cu4 I4 Cu3 60.78(4) . . ?
Cu5 I5 Cu7 63.49(4) . . ?
Cu5 I5 Cu6 60.04(4) . . ?
Cu7 I5 Cu6 60.16(4) . . ?
Cu6 I6 Cu8 65.50(4) . . ?
Cu6 I6 Cu7 61.66(4) . . ?
Cu8 I6 Cu7 62.65(4) . . ?
Cu5 I7 Cu8 63.53(4) . . ?
Cu5 I7 Cu6 60.06(4) . . ?
Cu8 I7 Cu6 63.95(4) . . ?
Cu8 I8 Cu7 62.81(4) . . ?
Cu8 I8 Cu5 62.41(4) . . ?
Cu7 I8 Cu5 62.46(4) . . ?
Cu12 I9 Cu9 62.33(4) . . ?
Cu12 I9 Cu11 61.62(4) . . ?
Cu9 I9 Cu11 63.48(4) . . ?
Cu10 I10 Cu9 61.30(4) . . ?
Cu10 I10 Cu12 64.57(4) . . ?
Cu9 I10 Cu12 61.94(4) . . ?
Cu11 I11 Cu9 65.08(4) . . ?
Cu11 I11 Cu10 62.06(4) . . ?
Cu9 I11 Cu10 60.92(4) . . ?
Cu11 I12 Cu12 62.89(4) . . ?
Cu11 I12 Cu10 62.16(4) . . ?
Cu12 I12 Cu10 64.96(4) . . ?
C3 S1 C2 97.7(5) . . ?
C3 S1 Cu11 114.0(4) . 2_556 ?
C2 S1 Cu11 120.6(4) . 2_556 ?
C6 S2 C9 106.8(4) . . ?
C6 S2 Cu3 110.3(3) . . ?
C9 S2 Cu3 111.9(4) . . ?
C14 S3 C12 101.4(5) . . ?
C14 S3 Cu2 108.3(3) . . ?
C12 S3 Cu2 110.0(4) . . ?
C18 S4 C17 103.9(5) . . ?
C18 S4 Cu4 113.8(3) . . ?
C17 S4 Cu4 109.7(3) . . ?
C21 S5 C24 100.0(4) . . ?
C21 S5 Cu5 114.2(3) . . ?
C24 S5 Cu5 104.7(3) . . ?
C28 S6 C27 99.6(4) . . ?
C28 S6 Cu7 111.0(3) . . ?
C27 S6 Cu7 105.5(3) . . ?
C34 S7 C31 98.8(4) . . ?
C34 S7 Cu1 107.2(3) . 2_756 ?
C31 S7 Cu1 109.6(3) . 2_756 ?
C38 S8 C37 102.4(5) . . ?
C38 S8 Cu8 110.5(3) . . ?
C37 S8 Cu8 110.5(3) . . ?
C41 S9 C44 110.1(5) . . ?
C41 S9 Cu12 111.3(3) . 2_767 ?
C44 S9 Cu12 109.4(4) . 2_767 ?
C48 S10 C47 103.6(5) . . ?
C48 S10 Cu6 106.6(3) . . ?
C47 S10 Cu6 106.7(4) . . ?
C51 S11 C54 103.7(4) . . ?
C51 S11 Cu9 108.4(3) . . ?
C54 S11 Cu9 108.7(3) . . ?
C59 S12 C57 99.5(5) . . ?
C59 S12 Cu10 106.1(4) . . ?
C57 S12 Cu10 108.2(4) . . ?

loop_
_geom_bond_atom_site_label_1
_geom_bond_atom_site_label_2
_geom_bond_distance
_geom_bond_site_symmetry_2
_geom_bond_publ_flag
C1 C2 1.521(16) . ?
C1 H1A 0.9600 . ?
C1 H1B 0.9600 . ?
C1 H1C 0.9600 . ?
C2 S1 1.872(13) . ?
C2 H2A 0.9700 . ?
C2 H2B 0.9700 . ?
C3 C4 1.383(13) . ?
C3 C8 1.390(13) . ?
C3 S1 1.814(10) . ?
C4 C5 1.386(12) . ?
C4 H4 0.9300 . ?
C5 C6 1.408(12) . ?
C5 H5 0.9300 . ?
C6 C7 1.404(13) . ?
C6 S2 1.771(9) . ?
C7 C8 1.324(13) . ?
C7 H7 0.9300 . ?
C8 H8 0.9300 . ?
C9 C10 1.466(16) . ?
C9 S2 1.859(9) . ?
C9 H9A 0.9700 . ?
C9 H9B 0.9700 . ?
C10 H10A 0.9600 . ?
C10 H10B 0.9600 . ?
C10 H10C 0.9600 . ?
C11 C12 1.550(15) . ?
C11 H11A 0.9600 . ?
C11 H11B 0.9600 . ?
C11 H11C 0.9600 . ?
C12 S3 1.862(12) . ?
C12 H12A 0.9700 . ?
C12 H12B 0.9700 . ?
C13 C15 1.336(13) 2_556 ?
C13 C14 1.411(14) . ?
C13 H13 0.9300 . ?
C14 C15 1.329(13) . ?
C14 S3 1.784(11) . ?
C15 C13 1.336(13) 2_556 ?
C15 H15 0.9300 . ?
C16 C17 1.540(14) . ?
C16 H16A 0.9600 . ?
C16 H16B 0.9600 . ?
C16 H16C 0.9600 . ?
C17 S4 1.797(12) . ?
C17 H17A 0.9700 . ?
C17 H17B 0.9700 . ?
C18 C23 1.390(14) . ?
C18 C19 1.390(13) . ?
C18 S4 1.784(10) . ?
C19 C20 1.390(15) . ?
C19 H19 0.9300 . ?
C20 C21 1.390(13) . ?
C20 H20 0.9300 . ?
C21 C22 1.390(11) . ?
C21 S5 1.762(9) . ?
C22 C23 1.390(14) . ?
C22 H22 0.9300 . ?
C23 H23 0.9300 . ?
C24 C25 1.521(14) . ?
C24 S5 1.810(10) . ?
C24 H24A 0.9700 . ?
C24 H24B 0.9700 . ?
C25 H25A 0.9600 . ?
C25 H25B 0.9600 . ?
C25 H25C 0.9600 . ?
C26 C27 1.521(12) . ?
C26 H26A 0.9600 . ?
C26 H26B 0.9600 . ?
C26 H26C 0.9600 . ?
C27 S6 1.837(9) . ?
C27 H27A 0.9700 . ?
C27 H27B 0.9700 . ?
C28 C33 1.381(11) . ?
C28 C29 1.429(12) . ?
C28 S6 1.712(9) . ?
C29 C30 1.313(12) . ?
C29 H29 0.9300 . ?
C30 C31 1.339(11) . ?
C30 H30 0.9300 . ?
C31 C32 1.348(13) . ?
C31 S7 1.868(8) . ?
C32 C33 1.468(12) . ?
C32 H32 0.9300 . ?
C33 H33 0.9300 . ?
C34 C35 1.484(12) . ?
C34 S7 1.851(8) . ?
C34 H34A 0.9700 . ?
C34 H34B 0.9700 . ?
C35 H35A 0.9600 . ?
C35 H35B 0.9600 . ?
C35 H35C 0.9600 . ?
C36 C37 1.461(12) . ?
C36 H36A 0.9600 . ?
C36 H36B 0.9600 . ?
C36 H36C 0.9600 . ?
C37 S8 1.833(8) . ?
C37 H37A 0.9700 . ?
C37 H37B 0.9700 . ?
C38 C43 1.392(14) . ?
C38 C39 1.426(12) . ?
C38 S8 1.746(9) . ?
C39 C40 1.469(13) . ?
C39 H39 0.9300 . ?
C40 C41 1.293(14) . ?
C40 H40 0.9300 . ?
C41 C42 1.461(14) . ?
C41 S9 1.775(10) . ?
C42 C43 1.447(15) . ?
C42 H42 0.9300 . ?
C43 H43 0.9300 . ?
C44 C45 1.500(17) . ?
C44 S9 1.847(11) . ?
C44 H44A 0.9700 . ?
C44 H44B 0.9700 . ?
C45 H45A 0.9600 . ?
C45 H45B 0.9600 . ?
C45 H45C 0.9600 . ?
C46 C47 1.483(14) . ?
C46 H46A 0.9600 . ?
C46 H46B 0.9600 . ?
C46 H46C 0.9600 . ?
C47 S10 1.831(11) . ?
C47 H47A 0.9700 . ?
C47 H47B 0.9700 . ?
C48 C53 1.390(13) . ?
C48 C49 1.390(13) . ?
C48 S10 1.781(10) . ?
C49 C50 1.390(14) . ?
C49 H49 0.9300 . ?
C50 C51 1.390(13) . ?
C50 H50 0.9300 . ?
C51 C52 1.390(13) . ?
C51 S11 1.774(9) . ?
C52 C53 1.390(14) . ?
C52 H52 0.9300 . ?
C53 H53 0.9300 . ?
C54 C55 1.484(13) . ?
C54 S11 1.829(10) . ?
C54 H54A 0.9700 . ?
C54 H54B 0.9700 . ?
C55 H55A 0.9600 . ?
C55 H55B 0.9600 . ?
C55 H55C 0.9600 . ?
C56 C57 1.520(16) . ?
C56 H56A 0.9600 . ?
C56 H56B 0.9600 . ?
C56 H56C 0.9600 . ?
C57 S12 1.887(10) . ?
C57 H57A 0.9700 . ?
C57 H57B 0.9700 . ?
C58 C59 1.334(14) . ?
C58 C60 1.450(14) 2_567 ?
C58 H58 0.9300 . ?
C59 C60 1.370(13) . ?
C59 S12 1.772(10) . ?
C60 C58 1.450(14) 2_567 ?
C60 H60 0.9300 . ?
Cu1 S7 2.311(2) 2_756 ?
Cu1 I4 2.6530(13) . ?
Cu1 I1 2.6791(13) . ?
Cu1 I2 2.7238(14) . ?
Cu1 Cu3 2.7834(16) . ?
Cu1 Cu4 2.8608(16) . ?
Cu1 Cu2 2.8790(16) . ?
Cu2 S3 2.345(3) . ?
Cu2 I2 2.6522(13) . ?
Cu2 I1 2.6585(14) . ?
Cu2 I3 2.6873(13) . ?
Cu2 Cu3 2.8099(17) . ?
Cu2 Cu4 2.8314(16) . ?
Cu3 S2 2.316(3) . ?
Cu3 I3 2.6469(13) . ?
Cu3 I4 2.6897(13) . ?
Cu3 Cu4 2.7205(17) . ?
Cu3 I1 2.7631(13) . ?
Cu4 S4 2.316(3) . ?
Cu4 I2 2.6373(13) . ?
Cu4 I4 2.6878(14) . ?
Cu4 I3 2.7050(13) . ?
Cu5 S5 2.317(3) . ?
Cu5 I5 2.6293(13) . ?
Cu5 I7 2.6437(13) . ?
Cu5 Cu6 2.6891(17) . ?
Cu5 I8 2.7542(13) . ?
Cu5 Cu8 2.8074(17) . ?
Cu5 Cu7 2.8140(16) . ?
Cu6 S10 2.317(3) . ?
Cu6 I6 2.6473(13) . ?
Cu6 I7 2.7274(13) . ?
Cu6 Cu7 2.7360(16) . ?
Cu6 I5 2.7420(14) . ?
Cu6 Cu8 2.8684(17) . ?
Cu7 S6 2.328(3) . ?
Cu7 I8 2.6717(13) . ?
Cu7 I6 2.6910(14) . ?
Cu7 I5 2.7170(13) . ?
Cu7 Cu8 2.7795(17) . ?
Cu8 S8 2.342(3) . ?
Cu8 I6 2.6552(14) . ?
Cu8 I8 2.6625(14) . ?
Cu8 I7 2.6890(13) . ?
Cu9 S11 2.342(3) . ?
Cu9 I11 2.6713(13) . ?
Cu9 I10 2.6779(14) . ?
Cu9 I9 2.6965(13) . ?
Cu9 Cu10 2.7277(16) . ?
Cu9 Cu12 2.7775(17) . ?
Cu9 Cu11 2.8583(17) . ?
Cu10 S12 2.318(3) . ?
Cu10 I10 2.6727(13) . ?
Cu10 I12 2.6991(13) . ?
Cu10 I11 2.7093(14) . ?
Cu10 Cu11 2.7592(16) . ?
Cu10 Cu12 2.8802(17) . ?
Cu11 S1 2.308(3) 2_556 ?
Cu11 I11 2.6422(13) . ?
Cu11 I12 2.6452(14) . ?
Cu11 I9 2.7363(13) . ?
Cu11 Cu12 2.7697(17) . ?
Cu12 S9 2.318(3) 2_767 ?
Cu12 I12 2.6638(13) . ?
Cu12 I9 2.6703(13) . ?
Cu12 I10 2.7189(13) . ?
S1 Cu11 2.308(3) 2_556 ?
S7 Cu1 2.311(2) 2_756 ?
S9 Cu12 2.318(3) 2_767 ?

loop_
_geom_torsion_atom_site_label_1
_geom_torsion_atom_site_label_2
_geom_torsion_atom_site_label_3
_geom_torsion_atom_site_label_4
_geom_torsion
_geom_torsion_site_symmetry_1
_geom_torsion_site_symmetry_2
_geom_torsion_site_symmetry_3
_geom_torsion_site_symmetry_4
_geom_torsion_publ_flag
C8 C3 C4 C5 -3.0(16) . . . . ?
S1 C3 C4 C5 -179.1(7) . . . . ?
C3 C4 C5 C6 -1.8(14) . . . . ?
C4 C5 C6 C7 2.1(14) . . . . ?
C4 C5 C6 S2 177.3(7) . . . . ?
C5 C6 C7 C8 2.6(17) . . . . ?
S2 C6 C7 C8 -172.9(9) . . . . ?
C6 C7 C8 C3 -7.8(19) . . . . ?
C4 C3 C8 C7 8.2(18) . . . . ?
S1 C3 C8 C7 -175.9(10) . . . . ?
C15 C13 C14 C15 0.5(18) 2_556 . . . ?
C15 C13 C14 S3 176.6(9) 2_556 . . . ?
C13 C14 C15 C13 -0.5(18) . . . 2_556 ?
S3 C14 C15 C13 -176.8(9) . . . 2_556 ?
C23 C18 C19 C20 0.0(19) . . . . ?
S4 C18 C19 C20 -176.9(10) . . . . ?
C18 C19 C20 C21 0.0(19) . . . . ?
C19 C20 C21 C22 0.0(17) . . . . ?
C19 C20 C21 S5 176.4(10) . . . . ?
C20 C21 C22 C23 0.0(17) . . . . ?
S5 C21 C22 C23 -176.2(9) . . . . ?
C19 C18 C23 C22 0.0(19) . . . . ?
S4 C18 C23 C22 176.7(10) . . . . ?
C21 C22 C23 C18 0.0(19) . . . . ?
C33 C28 C29 C30 -5.5(15) . . . . ?
S6 C28 C29 C30 176.8(8) . . . . ?
C28 C29 C30 C31 7.2(15) . . . . ?
C29 C30 C31 C32 -6.8(16) . . . . ?
C29 C30 C31 S7 175.5(8) . . . . ?
C30 C31 C32 C33 4.7(16) . . . . ?
S7 C31 C32 C33 -177.4(8) . . . . ?
C29 C28 C33 C32 3.2(14) . . . . ?
S6 C28 C33 C32 -179.2(8) . . . . ?
C31 C32 C33 C28 -2.9(15) . . . . ?
C43 C38 C39 C40 1.5(14) . . . . ?
S8 C38 C39 C40 -175.5(7) . . . . ?
C38 C39 C40 C41 -0.7(15) . . . . ?
C39 C40 C41 C42 -2.1(17) . . . . ?
C39 C40 C41 S9 -174.2(8) . . . . ?
C40 C41 C42 C43 3.7(15) . . . . ?
S9 C41 C42 C43 175.8(7) . . . . ?
C39 C38 C43 C42 0.3(15) . . . . ?
S8 C38 C43 C42 177.1(8) . . . . ?
C41 C42 C43 C38 -2.7(15) . . . . ?
C53 C48 C49 C50 0.0(14) . . . . ?
S10 C48 C49 C50 178.3(7) . . . . ?
C48 C49 C50 C51 0.0(14) . . . . ?
C49 C50 C51 C52 0.0(15) . . . . ?
C49 C50 C51 S11 176.0(7) . . . . ?
C50 C51 C52 C53 0.0(16) . . . . ?
S11 C51 C52 C53 -175.8(8) . . . . ?
C51 C52 C53 C48 0.0(16) . . . . ?
C49 C48 C53 C52 0.0(15) . . . . ?
S10 C48 C53 C52 -178.4(8) . . . . ?
C60 C58 C59 C60 4(2) 2_567 . . . ?
C60 C58 C59 S12 -177.5(9) 2_567 . . . ?
C58 C59 C60 C58 -4(2) . . . 2_567 ?
S12 C59 C60 C58 177.4(9) . . . 2_567 ?
S7 Cu1 Cu2 S3 1.1(2) 2_756 . . . ?
I4 Cu1 Cu2 S3 -174.68(14) . . . . ?
I1 Cu1 Cu2 S3 77.08(14) . . . . ?
I2 Cu1 Cu2 S3 -74.11(14) . . . . ?
Cu3 Cu1 Cu2 S3 149.99(15) . . . . ?
Cu4 Cu1 Cu2 S3 -141.84(15) . . . . ?
S7 Cu1 Cu2 I2 75.19(12) 2_756 . . . ?
I4 Cu1 Cu2 I2 -100.57(5) . . . . ?
I1 Cu1 Cu2 I2 151.19(5) . . . . ?
Cu3 Cu1 Cu2 I2 -135.90(5) . . . . ?
Cu4 Cu1 Cu2 I2 -67.73(4) . . . . ?
S7 Cu1 Cu2 I1 -76.00(12) 2_756 . . . ?
I4 Cu1 Cu2 I1 108.24(5) . . . . ?
I2 Cu1 Cu2 I1 -151.19(5) . . . . ?
Cu3 Cu1 Cu2 I1 72.91(4) . . . . ?
Cu4 Cu1 Cu2 I1 141.08(5) . . . . ?
S7 Cu1 Cu2 I3 179.14(11) 2_756 . . . ?
I4 Cu1 Cu2 I3 3.38(6) . . . . ?
I1 Cu1 Cu2 I3 -104.86(5) . . . . ?
I2 Cu1 Cu2 I3 103.95(5) . . . . ?
Cu3 Cu1 Cu2 I3 -31.95(4) . . . . ?
Cu4 Cu1 Cu2 I3 36.22(4) . . . . ?
S7 Cu1 Cu2 Cu3 -148.91(13) 2_756 . . . ?
I4 Cu1 Cu2 Cu3 35.32(4) . . . . ?
I1 Cu1 Cu2 Cu3 -72.91(4) . . . . ?
I2 Cu1 Cu2 Cu3 135.90(5) . . . . ?
Cu4 Cu1 Cu2 Cu3 68.17(4) . . . . ?
S7 Cu1 Cu2 Cu4 142.92(13) 2_756 . . . ?
I4 Cu1 Cu2 Cu4 -32.85(4) . . . . ?
I1 Cu1 Cu2 Cu4 -141.08(5) . . . . ?
I2 Cu1 Cu2 Cu4 67.73(4) . . . . ?
Cu3 Cu1 Cu2 Cu4 -68.17(4) . . . . ?
S7 Cu1 Cu3 S2 4.28(19) 2_756 . . . ?
I4 Cu1 Cu3 S2 81.13(10) . . . . ?
I1 Cu1 Cu3 S2 -71.86(10) . . . . ?
I2 Cu1 Cu3 S2 -175.27(9) . . . . ?
Cu4 Cu1 Cu3 S2 150.72(11) . . . . ?
Cu2 Cu1 Cu3 S2 -138.65(11) . . . . ?
S7 Cu1 Cu3 I3 176.33(13) 2_756 . . . ?
I4 Cu1 Cu3 I3 -106.82(5) . . . . ?
I1 Cu1 Cu3 I3 100.19(5) . . . . ?
I2 Cu1 Cu3 I3 -3.22(6) . . . . ?
Cu4 Cu1 Cu3 I3 -37.23(5) . . . . ?
Cu2 Cu1 Cu3 I3 33.40(4) . . . . ?
S7 Cu1 Cu3 I4 -76.85(14) 2_756 . . . ?
I1 Cu1 Cu3 I4 -152.98(5) . . . . ?
I2 Cu1 Cu3 I4 103.61(5) . . . . ?
Cu4 Cu1 Cu3 I4 69.59(4) . . . . ?
Cu2 Cu1 Cu3 I4 140.22(5) . . . . ?
S7 Cu1 Cu3 Cu4 -146.45(14) 2_756 . . . ?
I4 Cu1 Cu3 Cu4 -69.59(4) . . . . ?
I1 Cu1 Cu3 Cu4 137.42(5) . . . . ?
I2 Cu1 Cu3 Cu4 34.01(4) . . . . ?
Cu2 Cu1 Cu3 Cu4 70.63(5) . . . . ?
S7 Cu1 Cu3 I1 76.13(14) 2_756 . . . ?
I4 Cu1 Cu3 I1 152.98(5) . . . . ?
I2 Cu1 Cu3 I1 -103.41(4) . . . . ?
Cu4 Cu1 Cu3 I1 -137.42(5) . . . . ?
Cu2 Cu1 Cu3 I1 -66.79(4) . . . . ?
S7 Cu1 Cu3 Cu2 142.93(15) 2_756 . . . ?
I4 Cu1 Cu3 Cu2 -140.22(5) . . . . ?
I1 Cu1 Cu3 Cu2 66.79(4) . . . . ?
I2 Cu1 Cu3 Cu2 -36.62(4) . . . . ?
Cu4 Cu1 Cu3 Cu2 -70.63(5) . . . . ?
S3 Cu2 Cu3 S2 -20.0(2) . . . . ?
I2 Cu2 Cu3 S2 163.06(12) . . . . ?
I1 Cu2 Cu3 S2 57.05(13) . . . . ?
I3 Cu2 Cu3 S2 -91.75(13) . . . . ?
Cu4 Cu2 Cu3 S2 -162.65(14) . . . . ?
Cu1 Cu2 Cu3 S2 125.06(14) . . . . ?
S3 Cu2 Cu3 I3 71.76(16) . . . . ?
I2 Cu2 Cu3 I3 -105.19(5) . . . . ?
I1 Cu2 Cu3 I3 148.80(4) . . . . ?
Cu4 Cu2 Cu3 I3 -70.90(4) . . . . ?
Cu1 Cu2 Cu3 I3 -143.19(5) . . . . ?
S3 Cu2 Cu3 I4 179.95(15) . . . . ?
I2 Cu2 Cu3 I4 3.01(6) . . . . ?
I1 Cu2 Cu3 I4 -103.00(5) . . . . ?
I3 Cu2 Cu3 I4 108.19(5) . . . . ?
Cu4 Cu2 Cu3 I4 37.30(4) . . . . ?
Cu1 Cu2 Cu3 I4 -35.00(4) . . . . ?
S3 Cu2 Cu3 Cu4 142.65(16) . . . . ?
I2 Cu2 Cu3 Cu4 -34.29(4) . . . . ?
I1 Cu2 Cu3 Cu4 -140.30(5) . . . . ?
I3 Cu2 Cu3 Cu4 70.90(4) . . . . ?
Cu1 Cu2 Cu3 Cu4 -72.30(4) . . . . ?
S3 Cu2 Cu3 I1 -77.05(16) . . . . ?
I2 Cu2 Cu3 I1 106.01(5) . . . . ?
I3 Cu2 Cu3 I1 -148.80(4) . . . . ?
Cu4 Cu2 Cu3 I1 140.30(5) . . . . ?
Cu1 Cu2 Cu3 I1 68.00(4) . . . . ?
S3 Cu2 Cu3 Cu1 -145.05(16) . . . . ?
I2 Cu2 Cu3 Cu1 38.01(4) . . . . ?
I1 Cu2 Cu3 Cu1 -68.00(4) . . . . ?
I3 Cu2 Cu3 Cu1 143.19(5) . . . . ?
Cu4 Cu2 Cu3 Cu1 72.30(4) . . . . ?
S2 Cu3 Cu4 S4 18.9(2) . . . . ?
I3 Cu3 Cu4 S4 -70.77(13) . . . . ?
I4 Cu3 Cu4 S4 82.48(13) . . . . ?
I1 Cu3 Cu4 S4 -173.41(12) . . . . ?
Cu1 Cu3 Cu4 S4 149.61(13) . . . . ?
Cu2 Cu3 Cu4 S4 -139.16(13) . . . . ?
S2 Cu3 Cu4 I2 -166.81(15) . . . . ?
I3 Cu3 Cu4 I2 103.50(5) . . . . ?
I4 Cu3 Cu4 I2 -103.25(5) . . . . ?
I1 Cu3 Cu4 I2 0.86(6) . . . . ?
Cu1 Cu3 Cu4 I2 -36.12(4) . . . . ?
Cu2 Cu3 Cu4 I2 35.11(4) . . . . ?
S2 Cu3 Cu4 I4 -63.56(16) . . . . ?
I3 Cu3 Cu4 I4 -153.25(4) . . . . ?
I1 Cu3 Cu4 I4 104.11(5) . . . . ?
Cu1 Cu3 Cu4 I4 67.13(4) . . . . ?
Cu2 Cu3 Cu4 I4 138.36(5) . . . . ?
S2 Cu3 Cu4 I3 89.69(16) . . . . ?
I4 Cu3 Cu4 I3 153.25(4) . . . . ?
I1 Cu3 Cu4 I3 -102.64(5) . . . . ?
Cu1 Cu3 Cu4 I3 -139.62(5) . . . . ?
Cu2 Cu3 Cu4 I3 -68.39(4) . . . . ?
S2 Cu3 Cu4 Cu2 158.08(17) . . . . ?
I3 Cu3 Cu4 Cu2 68.39(4) . . . . ?
I4 Cu3 Cu4 Cu2 -138.36(5) . . . . ?
I1 Cu3 Cu4 Cu2 -34.26(4) . . . . ?
Cu1 Cu3 Cu4 Cu2 -71.23(4) . . . . ?
S2 Cu3 Cu4 Cu1 -130.68(17) . . . . ?
I3 Cu3 Cu4 Cu1 139.62(5) . . . . ?
I4 Cu3 Cu4 Cu1 -67.13(4) . . . . ?
I1 Cu3 Cu4 Cu1 36.98(4) . . . . ?
Cu2 Cu3 Cu4 Cu1 71.23(4) . . . . ?
S3 Cu2 Cu4 S4 -20.0(2) . . . . ?
I2 Cu2 Cu4 S4 -92.08(14) . . . . ?
I1 Cu2 Cu4 S4 163.97(13) . . . . ?
I3 Cu2 Cu4 S4 59.23(14) . . . . ?
Cu3 Cu2 Cu4 S4 128.22(14) . . . . ?
Cu1 Cu2 Cu4 S4 -162.15(15) . . . . ?
S3 Cu2 Cu4 I2 72.06(14) . . . . ?
I1 Cu2 Cu4 I2 -103.94(5) . . . . ?
I3 Cu2 Cu4 I2 151.31(5) . . . . ?
Cu3 Cu2 Cu4 I2 -139.69(5) . . . . ?
Cu1 Cu2 Cu4 I2 -70.06(4) . . . . ?
S3 Cu2 Cu4 I4 174.57(14) . . . . ?
I2 Cu2 Cu4 I4 102.52(5) . . . . ?
I1 Cu2 Cu4 I4 -1.42(6) . . . . ?
I3 Cu2 Cu4 I4 -106.17(5) . . . . ?
Cu3 Cu2 Cu4 I4 -37.18(4) . . . . ?
Cu1 Cu2 Cu4 I4 32.45(4) . . . . ?
S3 Cu2 Cu4 I3 -79.26(14) . . . . ?
I2 Cu2 Cu4 I3 -151.31(5) . . . . ?
I1 Cu2 Cu4 I3 104.74(5) . . . . ?
Cu3 Cu2 Cu4 I3 68.99(4) . . . . ?
Cu1 Cu2 Cu4 I3 138.62(5) . . . . ?
S3 Cu2 Cu4 Cu3 -148.25(15) . . . . ?
I2 Cu2 Cu4 Cu3 139.69(5) . . . . ?
I1 Cu2 Cu4 Cu3 35.75(4) . . . . ?
I3 Cu2 Cu4 Cu3 -68.99(4) . . . . ?
Cu1 Cu2 Cu4 Cu3 69.63(5) . . . . ?
S3 Cu2 Cu4 Cu1 142.12(15) . . . . ?
I2 Cu2 Cu4 Cu1 70.06(4) . . . . ?
I1 Cu2 Cu4 Cu1 -33.88(4) . . . . ?
I3 Cu2 Cu4 Cu1 -138.62(5) . . . . ?
Cu3 Cu2 Cu4 Cu1 -69.63(5) . . . . ?
S7 Cu1 Cu4 S4 18.2(3) 2_756 . . . ?
I4 Cu1 Cu4 S4 -59.71(19) . . . . ?
I1 Cu1 Cu4 S4 -169.04(18) . . . . ?
I2 Cu1 Cu4 S4 89.72(19) . . . . ?
Cu3 Cu1 Cu4 S4 -131.1(2) . . . . ?
Cu2 Cu1 Cu4 S4 157.7(2) . . . . ?
S7 Cu1 Cu4 I2 -71.51(13) 2_756 . . . ?
I4 Cu1 Cu4 I2 -149.43(4) . . . . ?
I1 Cu1 Cu4 I2 101.23(5) . . . . ?
Cu3 Cu1 Cu4 I2 139.18(5) . . . . ?
Cu2 Cu1 Cu4 I2 67.94(4) . . . . ?
S7 Cu1 Cu4 I4 77.92(13) 2_756 . . . ?
I1 Cu1 Cu4 I4 -109.34(5) . . . . ?
I2 Cu1 Cu4 I4 149.43(4) . . . . ?
Cu3 Cu1 Cu4 I4 -71.39(4) . . . . ?
Cu2 Cu1 Cu4 I4 -142.64(5) . . . . ?
S7 Cu1 Cu4 I3 -175.40(12) 2_756 . . . ?
I4 Cu1 Cu4 I3 106.68(5) . . . . ?
I1 Cu1 Cu4 I3 -2.66(6) . . . . ?
I2 Cu1 Cu4 I3 -103.89(5) . . . . ?
Cu3 Cu1 Cu4 I3 35.29(4) . . . . ?
Cu2 Cu1 Cu4 I3 -35.95(4) . . . . ?
S7 Cu1 Cu4 Cu3 149.31(14) 2_756 . . . ?
I4 Cu1 Cu4 Cu3 71.39(4) . . . . ?
I1 Cu1 Cu4 Cu3 -37.95(4) . . . . ?
I2 Cu1 Cu4 Cu3 -139.18(5) . . . . ?
Cu2 Cu1 Cu4 Cu3 -71.25(5) . . . . ?
S7 Cu1 Cu4 Cu2 -139.45(13) 2_756 . . . ?
I4 Cu1 Cu4 Cu2 142.64(5) . . . . ?
I1 Cu1 Cu4 Cu2 33.30(4) . . . . ?
I2 Cu1 Cu4 Cu2 -67.94(4) . . . . ?
Cu3 Cu1 Cu4 Cu2 71.25(5) . . . . ?
S5 Cu5 Cu6 S10 12.2(2) . . . . ?
I5 Cu5 Cu6 S10 -72.95(14) . . . . ?
I7 Cu5 Cu6 S10 81.24(14) . . . . ?
I8 Cu5 Cu6 S10 -174.65(13) . . . . ?
Cu8 Cu5 Cu6 S10 148.91(14) . . . . ?
Cu7 Cu5 Cu6 S10 -142.50(14) . . . . ?
S5 Cu5 Cu6 I6 -167.29(16) . . . . ?
I5 Cu5 Cu6 I6 107.57(5) . . . . ?
I7 Cu5 Cu6 I6 -98.24(5) . . . . ?
I8 Cu5 Cu6 I6 5.87(6) . . . . ?
Cu8 Cu5 Cu6 I6 -30.57(4) . . . . ?
Cu7 Cu5 Cu6 I6 38.02(5) . . . . ?
S5 Cu5 Cu6 I7 -69.05(17) . . . . ?
I5 Cu5 Cu6 I7 -154.19(4) . . . . ?
I8 Cu5 Cu6 I7 104.11(5) . . . . ?
Cu8 Cu5 Cu6 I7 67.67(4) . . . . ?
Cu7 Cu5 Cu6 I7 136.26(5) . . . . ?
S5 Cu5 Cu6 Cu7 154.69(18) . . . . ?
I5 Cu5 Cu6 Cu7 69.55(4) . . . . ?
I7 Cu5 Cu6 Cu7 -136.26(5) . . . . ?
I8 Cu5 Cu6 Cu7 -32.15(4) . . . . ?
Cu8 Cu5 Cu6 Cu7 -68.59(4) . . . . ?
S5 Cu5 Cu6 I5 85.14(17) . . . . ?
I7 Cu5 Cu6 I5 154.19(4) . . . . ?
I8 Cu5 Cu6 I5 -101.70(5) . . . . ?
Cu8 Cu5 Cu6 I5 -138.14(5) . . . . ?
Cu7 Cu5 Cu6 I5 -69.55(4) . . . . ?
S5 Cu5 Cu6 Cu8 -136.72(18) . . . . ?
I5 Cu5 Cu6 Cu8 138.14(5) . . . . ?
I7 Cu5 Cu6 Cu8 -67.67(4) . . . . ?
I8 Cu5 Cu6 Cu8 36.44(4) . . . . ?
Cu7 Cu5 Cu6 Cu8 68.59(4) . . . . ?
S10 Cu6 Cu7 S6 -9.8(2) . . . . ?
I6 Cu6 Cu7 S6 71.71(12) . . . . ?
Cu5 Cu6 Cu7 S6 -150.31(13) . . . . ?
I7 Cu6 Cu7 S6 171.51(11) . . . . ?
I5 Cu6 Cu7 S6 -83.16(12) . . . . ?
Cu8 Cu6 Cu7 S6 139.29(13) . . . . ?
S10 Cu6 Cu7 I8 173.99(14) . . . . ?
I6 Cu6 Cu7 I8 -104.48(5) . . . . ?
Cu5 Cu6 Cu7 I8 33.50(5) . . . . ?
I7 Cu6 Cu7 I8 -4.69(6) . . . . ?
I5 Cu6 Cu7 I8 100.64(5) . . . . ?
Cu8 Cu6 Cu7 I8 -36.90(4) . . . . ?
S10 Cu6 Cu7 I6 -81.53(15) . . . . ?
Cu5 Cu6 Cu7 I6 137.98(5) . . . . ?
I7 Cu6 Cu7 I6 99.79(5) . . . . ?
I5 Cu6 Cu7 I6 -154.87(4) . . . . ?
Cu8 Cu6 Cu7 I6 67.58(4) . . . . ?
S10 Cu6 Cu7 I5 73.35(15) . . . . ?
I6 Cu6 Cu7 I5 154.87(4) . . . . ?
Cu5 Cu6 Cu7 I5 -67.15(4) . . . . ?
I7 Cu6 Cu7 I5 -105.33(5) . . . . ?
Cu8 Cu6 Cu7 I5 -137.55(5) . . . . ?
S10 Cu6 Cu7 Cu8 -149.11(15) . . . . ?
I6 Cu6 Cu7 Cu8 -67.58(4) . . . . ?
Cu5 Cu6 Cu7 Cu8 70.40(5) . . . . ?
I7 Cu6 Cu7 Cu8 32.21(5) . . . . ?
I5 Cu6 Cu7 Cu8 137.55(5) . . . . ?
S10 Cu6 Cu7 Cu5 140.49(16) . . . . ?
I6 Cu6 Cu7 Cu5 -137.98(5) . . . . ?
I7 Cu6 Cu7 Cu5 -38.19(4) . . . . ?
I5 Cu6 Cu7 Cu5 67.15(4) . . . . ?
Cu8 Cu6 Cu7 Cu5 -70.40(5) . . . . ?
S5 Cu5 Cu7 S6 -23.2(2) . . . . ?
I5 Cu5 Cu7 S6 64.00(17) . . . . ?
I7 Cu5 Cu7 S6 177.01(16) . . . . ?
Cu6 Cu5 Cu7 S6 137.34(17) . . . . ?
I8 Cu5 Cu7 S6 -79.65(17) . . . . ?
Cu8 Cu5 Cu7 S6 -148.09(17) . . . . ?
S5 Cu5 Cu7 I8 56.42(12) . . . . ?
I5 Cu5 Cu7 I8 143.65(5) . . . . ?
I7 Cu5 Cu7 I8 -103.34(5) . . . . ?
Cu6 Cu5 Cu7 I8 -143.01(5) . . . . ?
Cu8 Cu5 Cu7 I8 -68.44(4) . . . . ?
S5 Cu5 Cu7 I6 163.27(12) . . . . ?
I5 Cu5 Cu7 I6 -109.50(5) . . . . ?
I7 Cu5 Cu7 I6 3.51(6) . . . . ?
Cu6 Cu5 Cu7 I6 -36.16(4) . . . . ?
I8 Cu5 Cu7 I6 106.85(5) . . . . ?
Cu8 Cu5 Cu7 I6 38.41(4) . . . . ?
S5 Cu5 Cu7 I5 -87.24(13) . . . . ?
I7 Cu5 Cu7 I5 113.00(5) . . . . ?
Cu6 Cu5 Cu7 I5 73.34(4) . . . . ?
I8 Cu5 Cu7 I5 -143.65(5) . . . . ?
Cu8 Cu5 Cu7 I5 147.91(5) . . . . ?
S5 Cu5 Cu7 Cu6 -160.58(13) . . . . ?
I5 Cu5 Cu7 Cu6 -73.34(4) . . . . ?
I7 Cu5 Cu7 Cu6 39.66(5) . . . . ?
I8 Cu5 Cu7 Cu6 143.01(5) . . . . ?
Cu8 Cu5 Cu7 Cu6 74.57(5) . . . . ?
S5 Cu5 Cu7 Cu8 124.85(13) . . . . ?
I5 Cu5 Cu7 Cu8 -147.91(5) . . . . ?
I7 Cu5 Cu7 Cu8 -34.91(5) . . . . ?
Cu6 Cu5 Cu7 Cu8 -74.57(5) . . . . ?
I8 Cu5 Cu7 Cu8 68.44(4) . . . . ?
S6 Cu7 Cu8 S8 2.4(2) . . . . ?
I8 Cu7 Cu8 S8 -82.43(14) . . . . ?
I6 Cu7 Cu8 S8 71.30(14) . . . . ?
I5 Cu7 Cu8 S8 178.05(13) . . . . ?
Cu6 Cu7 Cu8 S8 139.39(15) . . . . ?
Cu5 Cu7 Cu8 S8 -153.73(15) . . . . ?
S6 Cu7 Cu8 I6 -68.88(13) . . . . ?
I8 Cu7 Cu8 I6 -153.72(5) . . . . ?
I5 Cu7 Cu8 I6 106.75(5) . . . . ?
Cu6 Cu7 Cu8 I6 68.10(4) . . . . ?
Cu5 Cu7 Cu8 I6 134.97(5) . . . . ?
S6 Cu7 Cu8 I8 84.84(13) . . . . ?
I6 Cu7 Cu8 I8 153.72(5) . . . . ?
I5 Cu7 Cu8 I8 -99.53(5) . . . . ?
Cu6 Cu7 Cu8 I8 -138.18(5) . . . . ?
Cu5 Cu7 Cu8 I8 -71.31(4) . . . . ?
S6 Cu7 Cu8 I7 -169.67(12) . . . . ?
I8 Cu7 Cu8 I7 105.48(5) . . . . ?
I6 Cu7 Cu8 I7 -100.79(5) . . . . ?
I5 Cu7 Cu8 I7 5.95(7) . . . . ?
Cu6 Cu7 Cu8 I7 -32.70(5) . . . . ?
Cu5 Cu7 Cu8 I7 34.17(5) . . . . ?
S6 Cu7 Cu8 Cu5 156.15(14) . . . . ?
I8 Cu7 Cu8 Cu5 71.31(4) . . . . ?
I6 Cu7 Cu8 Cu5 -134.97(5) . . . . ?
I5 Cu7 Cu8 Cu5 -28.22(5) . . . . ?
Cu6 Cu7 Cu8 Cu5 -66.87(5) . . . . ?
S6 Cu7 Cu8 Cu6 -136.98(14) . . . . ?
I8 Cu7 Cu8 Cu6 138.18(5) . . . . ?
I6 Cu7 Cu8 Cu6 -68.10(4) . . . . ?
I5 Cu7 Cu8 Cu6 38.65(5) . . . . ?
Cu5 Cu7 Cu8 Cu6 66.87(5) . . . . ?
S5 Cu5 Cu8 S8 11.1(2) . . . . ?
I5 Cu5 Cu8 S8 177.86(16) . . . . ?
I7 Cu5 Cu8 S8 -71.22(17) . . . . ?
Cu6 Cu5 Cu8 S8 -142.71(17) . . . . ?
I8 Cu5 Cu8 S8 79.56(17) . . . . ?
Cu7 Cu5 Cu8 S8 148.23(17) . . . . ?
S5 Cu5 Cu8 I6 -176.45(11) . . . . ?
I5 Cu5 Cu8 I6 -9.65(6) . . . . ?
I7 Cu5 Cu8 I6 101.26(5) . . . . ?
Cu6 Cu5 Cu8 I6 29.77(4) . . . . ?
I8 Cu5 Cu8 I6 -107.95(5) . . . . ?
Cu7 Cu5 Cu8 I6 -39.29(4) . . . . ?
S5 Cu5 Cu8 I8 -68.50(11) . . . . ?
I5 Cu5 Cu8 I8 98.30(5) . . . . ?
I7 Cu5 Cu8 I8 -150.79(5) . . . . ?
Cu6 Cu5 Cu8 I8 137.72(5) . . . . ?
Cu7 Cu5 Cu8 I8 68.66(4) . . . . ?
S5 Cu5 Cu8 I7 82.29(11) . . . . ?
I5 Cu5 Cu8 I7 -110.91(5) . . . . ?
Cu6 Cu5 Cu8 I7 -71.49(4) . . . . ?
I8 Cu5 Cu8 I7 150.79(5) . . . . ?
Cu7 Cu5 Cu8 I7 -140.55(5) . . . . ?
S5 Cu5 Cu8 Cu7 -137.16(12) . . . . ?
I5 Cu5 Cu8 Cu7 29.64(5) . . . . ?
I7 Cu5 Cu8 Cu7 140.55(5) . . . . ?
Cu6 Cu5 Cu8 Cu7 69.06(5) . . . . ?
I8 Cu5 Cu8 Cu7 -68.66(4) . . . . ?
S5 Cu5 Cu8 Cu6 153.78(12) . . . . ?
I5 Cu5 Cu8 Cu6 -39.43(5) . . . . ?
I7 Cu5 Cu8 Cu6 71.49(4) . . . . ?
I8 Cu5 Cu8 Cu6 -137.72(5) . . . . ?
Cu7 Cu5 Cu8 Cu6 -69.06(5) . . . . ?
S10 Cu6 Cu8 S8 6.3(2) . . . . ?
I6 Cu6 Cu8 S8 -66.18(13) . . . . ?
Cu5 Cu6 Cu8 S8 148.43(14) . . . . ?
I7 Cu6 Cu8 S8 79.09(13) . . . . ?
Cu7 Cu6 Cu8 S8 -137.99(14) . . . . ?
I5 Cu6 Cu8 S8 -175.38(12) . . . . ?
S10 Cu6 Cu8 I6 72.47(16) . . . . ?
Cu5 Cu6 Cu8 I6 -145.38(5) . . . . ?
I7 Cu6 Cu8 I6 145.28(5) . . . . ?
Cu7 Cu6 Cu8 I6 -71.81(4) . . . . ?
I5 Cu6 Cu8 I6 -109.20(5) . . . . ?
S10 Cu6 Cu8 I8 -179.48(15) . . . . ?
I6 Cu6 Cu8 I8 108.05(5) . . . . ?
Cu5 Cu6 Cu8 I8 -37.34(4) . . . . ?
I7 Cu6 Cu8 I8 -106.68(5) . . . . ?
Cu7 Cu6 Cu8 I8 36.24(4) . . . . ?
I5 Cu6 Cu8 I8 -1.15(6) . . . . ?
S10 Cu6 Cu8 I7 -72.80(16) . . . . ?
I6 Cu6 Cu8 I7 -145.28(5) . . . . ?
Cu5 Cu6 Cu8 I7 69.34(4) . . . . ?
Cu7 Cu6 Cu8 I7 142.92(5) . . . . ?
I5 Cu6 Cu8 I7 105.53(5) . . . . ?
S10 Cu6 Cu8 Cu7 144.28(17) . . . . ?
I6 Cu6 Cu8 Cu7 71.81(4) . . . . ?
Cu5 Cu6 Cu8 Cu7 -73.57(5) . . . . ?
I7 Cu6 Cu8 Cu7 -142.92(5) . . . . ?
I5 Cu6 Cu8 Cu7 -37.39(4) . . . . ?
S10 Cu6 Cu8 Cu5 -142.15(17) . . . . ?
I6 Cu6 Cu8 Cu5 145.38(5) . . . . ?
I7 Cu6 Cu8 Cu5 -69.34(4) . . . . ?
Cu7 Cu6 Cu8 Cu5 73.57(5) . . . . ?
I5 Cu6 Cu8 Cu5 36.18(4) . . . . ?
S11 Cu9 Cu10 S12 4.3(2) . . . . ?
I11 Cu9 Cu10 S12 -75.06(14) . . . . ?
I10 Cu9 Cu10 S12 80.57(14) . . . . ?
I9 Cu9 Cu10 S12 -173.85(13) . . . . ?
Cu12 Cu9 Cu10 S12 149.75(14) . . . . ?
Cu11 Cu9 Cu10 S12 -142.11(14) . . . . ?
S11 Cu9 Cu10 I10 -76.28(12) . . . . ?
I11 Cu9 Cu10 I10 -155.62(5) . . . . ?
I9 Cu9 Cu10 I10 105.59(5) . . . . ?
Cu12 Cu9 Cu10 I10 69.18(4) . . . . ?
Cu11 Cu9 Cu10 I10 137.32(5) . . . . ?
S11 Cu9 Cu10 I12 -176.16(11) . . . . ?
I11 Cu9 Cu10 I12 104.50(5) . . . . ?
I10 Cu9 Cu10 I12 -99.88(5) . . . . ?
I9 Cu9 Cu10 I12 5.71(7) . . . . ?
Cu12 Cu9 Cu10 I12 -30.70(5) . . . . ?
Cu11 Cu9 Cu10 I12 37.44(4) . . . . ?
S11 Cu9 Cu10 I11 79.34(12) . . . . ?
I10 Cu9 Cu10 I11 155.62(5) . . . . ?
I9 Cu9 Cu10 I11 -98.79(5) . . . . ?
Cu12 Cu9 Cu10 I11 -135.19(5) . . . . ?
Cu11 Cu9 Cu10 I11 -67.06(4) . . . . ?
S11 Cu9 Cu10 Cu11 146.40(12) . . . . ?
I11 Cu9 Cu10 Cu11 67.06(4) . . . . ?
I10 Cu9 Cu10 Cu11 -137.32(5) . . . . ?
I9 Cu9 Cu10 Cu11 -31.73(5) . . . . ?
Cu12 Cu9 Cu10 Cu11 -68.13(5) . . . . ?
S11 Cu9 Cu10 Cu12 -145.46(12) . . . . ?
I11 Cu9 Cu10 Cu12 135.19(5) . . . . ?
I10 Cu9 Cu10 Cu12 -69.18(4) . . . . ?
I9 Cu9 Cu10 Cu12 36.40(5) . . . . ?
Cu11 Cu9 Cu10 Cu12 68.13(5) . . . . ?
S12 Cu10 Cu11 S1 -10.0(3) . . . 2_556 ?
I10 Cu10 Cu11 S1 167.31(17) . . . 2_556 ?
I12 Cu10 Cu11 S1 68.53(18) . . . 2_556 ?
I11 Cu10 Cu11 S1 -85.78(18) . . . 2_556 ?
Cu9 Cu10 Cu11 S1 -154.48(19) . . . 2_556 ?
Cu12 Cu10 Cu11 S1 136.60(19) . . . 2_556 ?
S12 Cu10 Cu11 I11 75.82(13) . . . . ?
I10 Cu10 Cu11 I11 -106.90(5) . . . . ?
I12 Cu10 Cu11 I11 154.32(5) . . . . ?
Cu9 Cu10 Cu11 I11 -68.69(4) . . . . ?
Cu12 Cu10 Cu11 I11 -137.62(5) . . . . ?
S12 Cu10 Cu11 I12 -78.49(13) . . . . ?
I10 Cu10 Cu11 I12 98.78(5) . . . . ?
I11 Cu10 Cu11 I12 -154.32(5) . . . . ?
Cu9 Cu10 Cu11 I12 136.99(5) . . . . ?
Cu12 Cu10 Cu11 I12 68.07(4) . . . . ?
S12 Cu10 Cu11 I9 175.32(12) . . . . ?
I10 Cu10 Cu11 I9 -7.41(7) . . . . ?
I12 Cu10 Cu11 I9 -106.19(5) . . . . ?
I11 Cu10 Cu11 I9 99.49(5) . . . . ?
Cu9 Cu10 Cu11 I9 30.80(5) . . . . ?
Cu12 Cu10 Cu11 I9 -38.13(4) . . . . ?
S12 Cu10 Cu11 Cu12 -146.56(14) . . . . ?
I10 Cu10 Cu11 Cu12 30.72(5) . . . . ?
I12 Cu10 Cu11 Cu12 -68.07(4) . . . . ?
I11 Cu10 Cu11 Cu12 137.62(5) . . . . ?
Cu9 Cu10 Cu11 Cu12 68.92(5) . . . . ?
S12 Cu10 Cu11 Cu9 144.52(14) . . . . ?
I10 Cu10 Cu11 Cu9 -38.21(5) . . . . ?
I12 Cu10 Cu11 Cu9 -136.99(5) . . . . ?
I11 Cu10 Cu11 Cu9 68.69(4) . . . . ?
Cu12 Cu10 Cu11 Cu9 -68.92(5) . . . . ?
S11 Cu9 Cu11 S1 23.1(2) . . . 2_556 ?
I11 Cu9 Cu11 S1 83.29(15) . . . 2_556 ?
I10 Cu9 Cu11 S1 -166.89(14) . . . 2_556 ?
I9 Cu9 Cu11 S1 -59.60(15) . . . 2_556 ?
Cu10 Cu9 Cu11 S1 155.74(16) . . . 2_556 ?
Cu12 Cu9 Cu11 S1 -129.04(16) . . . 2_556 ?
S11 Cu9 Cu11 I11 -60.19(15) . . . . ?
I10 Cu9 Cu11 I11 109.83(5) . . . . ?
I9 Cu9 Cu11 I11 -142.89(5) . . . . ?
Cu10 Cu9 Cu11 I11 72.45(4) . . . . ?
Cu12 Cu9 Cu11 I11 147.68(5) . . . . ?
S11 Cu9 Cu11 I12 -170.45(14) . . . . ?
I11 Cu9 Cu11 I12 -110.26(5) . . . . ?
I10 Cu9 Cu11 I12 -0.44(6) . . . . ?
I9 Cu9 Cu11 I12 106.85(5) . . . . ?
Cu10 Cu9 Cu11 I12 -37.81(4) . . . . ?
Cu12 Cu9 Cu11 I12 37.41(4) . . . . ?
S11 Cu9 Cu11 I9 82.70(15) . . . . ?
I11 Cu9 Cu11 I9 142.89(5) . . . . ?
I10 Cu9 Cu11 I9 -107.29(5) . . . . ?
Cu10 Cu9 Cu11 I9 -144.66(5) . . . . ?
Cu12 Cu9 Cu11 I9 -69.44(4) . . . . ?
S11 Cu9 Cu11 Cu10 -132.64(16) . . . . ?
I11 Cu9 Cu11 Cu10 -72.45(4) . . . . ?
I10 Cu9 Cu11 Cu10 37.37(4) . . . . ?
I9 Cu9 Cu11 Cu10 144.66(5) . . . . ?
Cu12 Cu9 Cu11 Cu10 75.22(5) . . . . ?
S11 Cu9 Cu11 Cu12 152.14(16) . . . . ?
I11 Cu9 Cu11 Cu12 -147.68(5) . . . . ?
I10 Cu9 Cu11 Cu12 -37.85(4) . . . . ?
I9 Cu9 Cu11 Cu12 69.44(4) . . . . ?
Cu10 Cu9 Cu11 Cu12 -75.22(5) . . . . ?
S1 Cu11 Cu12 S9 -22.3(2) 2_556 . . 2_767 ?
I11 Cu11 Cu12 S9 165.81(18) . . . 2_767 ?
I12 Cu11 Cu12 S9 57.73(18) . . . 2_767 ?
I9 Cu11 Cu12 S9 -96.64(19) . . . 2_767 ?
Cu10 Cu11 Cu12 S9 127.32(19) . . . 2_767 ?
Cu9 Cu11 Cu12 S9 -165.35(19) . . . 2_767 ?
S1 Cu11 Cu12 I12 -79.98(13) 2_556 . . . ?
I11 Cu11 Cu12 I12 108.08(5) . . . . ?
I9 Cu11 Cu12 I12 -154.37(5) . . . . ?
Cu10 Cu11 Cu12 I12 69.59(4) . . . . ?
Cu9 Cu11 Cu12 I12 136.92(5) . . . . ?
S1 Cu11 Cu12 I9 74.38(13) 2_556 . . . ?
I11 Cu11 Cu12 I9 -97.55(5) . . . . ?
I12 Cu11 Cu12 I9 154.37(5) . . . . ?
Cu10 Cu11 Cu12 I9 -136.04(5) . . . . ?
Cu9 Cu11 Cu12 I9 -68.72(4) . . . . ?
S1 Cu11 Cu12 I10 -179.40(12) 2_556 . . . ?
I11 Cu11 Cu12 I10 8.66(6) . . . . ?
I12 Cu11 Cu12 I10 -99.41(5) . . . . ?
I9 Cu11 Cu12 I10 106.22(5) . . . . ?
Cu10 Cu11 Cu12 I10 -29.82(5) . . . . ?
Cu9 Cu11 Cu12 I10 37.50(4) . . . . ?
S1 Cu11 Cu12 Cu9 143.10(14) 2_556 . . . ?
I11 Cu11 Cu12 Cu9 -28.84(5) . . . . ?
I12 Cu11 Cu12 Cu9 -136.92(5) . . . . ?
I9 Cu11 Cu12 Cu9 68.72(4) . . . . ?
Cu10 Cu11 Cu12 Cu9 -67.33(4) . . . . ?
S1 Cu11 Cu12 Cu10 -149.58(14) 2_556 . . . ?
I11 Cu11 Cu12 Cu10 38.49(5) . . . . ?
I12 Cu11 Cu12 Cu10 -69.59(4) . . . . ?
I9 Cu11 Cu12 Cu10 136.04(5) . . . . ?
Cu9 Cu11 Cu12 Cu10 67.33(4) . . . . ?
S11 Cu9 Cu12 S9 13.0(2) . . . 2_767 ?
I11 Cu9 Cu12 S9 -163.90(15) . . . 2_767 ?
I10 Cu9 Cu12 S9 -55.17(15) . . . 2_767 ?
I9 Cu9 Cu12 S9 97.44(15) . . . 2_767 ?
Cu10 Cu9 Cu12 S9 -123.60(16) . . . 2_767 ?
Cu11 Cu9 Cu12 S9 167.82(16) . . . 2_767 ?
S11 Cu9 Cu12 I12 167.69(13) . . . . ?
I11 Cu9 Cu12 I12 -9.23(6) . . . . ?
I10 Cu9 Cu12 I12 99.50(5) . . . . ?
I9 Cu9 Cu12 I12 -107.89(5) . . . . ?
Cu10 Cu9 Cu12 I12 31.06(4) . . . . ?
Cu11 Cu9 Cu12 I12 -37.52(4) . . . . ?
S11 Cu9 Cu12 I9 -84.42(14) . . . . ?
I11 Cu9 Cu12 I9 98.66(5) . . . . ?
I10 Cu9 Cu12 I9 -152.61(5) . . . . ?
Cu10 Cu9 Cu12 I9 138.96(5) . . . . ?
Cu11 Cu9 Cu12 I9 70.38(4) . . . . ?
S11 Cu9 Cu12 I10 68.19(14) . . . . ?
I11 Cu9 Cu12 I10 -108.72(5) . . . . ?
I9 Cu9 Cu12 I10 152.61(5) . . . . ?
Cu10 Cu9 Cu12 I10 -68.43(4) . . . . ?
Cu11 Cu9 Cu12 I10 -137.01(5) . . . . ?
S11 Cu9 Cu12 Cu11 -154.79(15) . . . . ?
I11 Cu9 Cu12 Cu11 28.29(4) . . . . ?
I10 Cu9 Cu12 Cu11 137.01(5) . . . . ?
I9 Cu9 Cu12 Cu11 -70.38(4) . . . . ?
Cu10 Cu9 Cu12 Cu11 68.58(4) . . . . ?
S11 Cu9 Cu12 Cu10 136.63(15) . . . . ?
I11 Cu9 Cu12 Cu10 -40.29(4) . . . . ?
I10 Cu9 Cu12 Cu10 68.43(4) . . . . ?
I9 Cu9 Cu12 Cu10 -138.96(5) . . . . ?
Cu11 Cu9 Cu12 Cu10 -68.58(4) . . . . ?
S12 Cu10 Cu12 S9 -8.1(2) . . . 2_767 ?
I10 Cu10 Cu12 S9 66.89(11) . . . 2_767 ?
I12 Cu10 Cu12 S9 -77.76(12) . . . 2_767 ?
I11 Cu10 Cu12 S9 176.29(11) . . . 2_767 ?
Cu9 Cu10 Cu12 S9 137.65(12) . . . 2_767 ?
Cu11 Cu10 Cu12 S9 -147.54(12) . . . 2_767 ?
S12 Cu10 Cu12 I12 69.62(15) . . . . ?
I10 Cu10 Cu12 I12 144.65(5) . . . . ?
I11 Cu10 Cu12 I12 -105.96(5) . . . . ?
Cu9 Cu10 Cu12 I12 -144.59(5) . . . . ?
Cu11 Cu10 Cu12 I12 -69.78(4) . . . . ?
S12 Cu10 Cu12 I9 178.26(14) . . . . ?
I10 Cu10 Cu12 I9 -106.71(5) . . . . ?
I12 Cu10 Cu12 I9 108.64(5) . . . . ?
I11 Cu10 Cu12 I9 2.68(6) . . . . ?
Cu9 Cu10 Cu12 I9 -35.95(4) . . . . ?
Cu11 Cu10 Cu12 I9 38.86(4) . . . . ?
S12 Cu10 Cu12 I10 -75.03(15) . . . . ?
I12 Cu10 Cu12 I10 -144.65(5) . . . . ?
I11 Cu10 Cu12 I10 109.39(5) . . . . ?
Cu9 Cu10 Cu12 I10 70.76(4) . . . . ?
Cu11 Cu10 Cu12 I10 145.57(5) . . . . ?
S12 Cu10 Cu12 Cu11 139.41(16) . . . . ?
I10 Cu10 Cu12 Cu11 -145.57(5) . . . . ?
I12 Cu10 Cu12 Cu11 69.78(4) . . . . ?
I11 Cu10 Cu12 Cu11 -36.17(4) . . . . ?
Cu9 Cu10 Cu12 Cu11 -74.81(5) . . . . ?
S12 Cu10 Cu12 Cu9 -145.79(16) . . . . ?
I10 Cu10 Cu12 Cu9 -70.76(4) . . . . ?
I12 Cu10 Cu12 Cu9 144.59(5) . . . . ?
I11 Cu10 Cu12 Cu9 38.63(4) . . . . ?
Cu11 Cu10 Cu12 Cu9 74.81(5) . . . . ?
S3 Cu2 I1 Cu1 -142.62(9) . . . . ?
I2 Cu2 I1 Cu1 -26.20(4) . . . . ?
I3 Cu2 I1 Cu1 97.38(5) . . . . ?
Cu3 Cu2 I1 Cu1 69.38(4) . . . . ?
Cu4 Cu2 I1 Cu1 34.88(4) . . . . ?
S3 Cu2 I1 Cu3 148.00(9) . . . . ?
I2 Cu2 I1 Cu3 -95.58(5) . . . . ?
I3 Cu2 I1 Cu3 28.00(4) . . . . ?
Cu4 Cu2 I1 Cu3 -34.51(4) . . . . ?
Cu1 Cu2 I1 Cu3 -69.38(4) . . . . ?
S7 Cu1 I1 Cu2 141.52(8) 2_756 . . . ?
I4 Cu1 I1 Cu2 -96.15(5) . . . . ?
I2 Cu1 I1 Cu2 24.99(4) . . . . ?
Cu3 Cu1 I1 Cu2 -70.71(4) . . . . ?
Cu4 Cu1 I1 Cu2 -34.17(5) . . . . ?
S7 Cu1 I1 Cu3 -147.78(8) 2_756 . . . ?
I4 Cu1 I1 Cu3 -25.45(4) . . . . ?
I2 Cu1 I1 Cu3 95.70(5) . . . . ?
Cu4 Cu1 I1 Cu3 36.53(4) . . . . ?
Cu2 Cu1 I1 Cu3 70.71(4) . . . . ?
S2 Cu3 I1 Cu2 -149.71(7) . . . . ?
I3 Cu3 I1 Cu2 -28.06(4) . . . . ?
I4 Cu3 I1 Cu2 99.67(5) . . . . ?
Cu4 Cu3 I1 Cu2 36.18(5) . . . . ?
Cu1 Cu3 I1 Cu2 75.34(4) . . . . ?
S2 Cu3 I1 Cu1 134.95(7) . . . . ?
I3 Cu3 I1 Cu1 -103.40(5) . . . . ?
I4 Cu3 I1 Cu1 24.33(4) . . . . ?
Cu4 Cu3 I1 Cu1 -39.16(5) . . . . ?
Cu2 Cu3 I1 Cu1 -75.34(4) . . . . ?
S4 Cu4 I2 Cu2 139.16(10) . . . . ?
I4 Cu4 I2 Cu2 -99.70(5) . . . . ?
I3 Cu4 I2 Cu2 25.75(4) . . . . ?
Cu3 Cu4 I2 Cu2 -36.34(5) . . . . ?
Cu1 Cu4 I2 Cu2 -72.70(4) . . . . ?
S4 Cu4 I2 Cu1 -148.15(10) . . . . ?
I4 Cu4 I2 Cu1 -27.01(4) . . . . ?
I3 Cu4 I2 Cu1 98.45(5) . . . . ?
Cu3 Cu4 I2 Cu1 36.36(5) . . . . ?
Cu2 Cu4 I2 Cu1 72.70(4) . . . . ?
S3 Cu2 I2 Cu4 -143.95(8) . . . . ?
I1 Cu2 I2 Cu4 98.15(5) . . . . ?
I3 Cu2 I2 Cu4 -25.95(4) . . . . ?
Cu3 Cu2 I2 Cu4 34.41(5) . . . . ?
Cu1 Cu2 I2 Cu4 72.30(4) . . . . ?
S3 Cu2 I2 Cu1 143.76(8) . . . . ?
I1 Cu2 I2 Cu1 25.86(4) . . . . ?
I3 Cu2 I2 Cu1 -98.24(5) . . . . ?
Cu3 Cu2 I2 Cu1 -37.88(4) . . . . ?
Cu4 Cu2 I2 Cu1 -72.30(4) . . . . ?
S7 Cu1 I2 Cu4 145.66(8) 2_756 . . . ?
I4 Cu1 I2 Cu4 27.11(4) . . . . ?
I1 Cu1 I2 Cu4 -97.84(5) . . . . ?
Cu3 Cu1 I2 Cu4 -34.60(4) . . . . ?
Cu2 Cu1 I2 Cu4 -72.67(4) . . . . ?
S7 Cu1 I2 Cu2 -141.67(8) 2_756 . . . ?
I4 Cu1 I2 Cu2 99.78(5) . . . . ?
I1 Cu1 I2 Cu2 -25.17(4) . . . . ?
Cu3 Cu1 I2 Cu2 38.08(4) . . . . ?
Cu4 Cu1 I2 Cu2 72.67(4) . . . . ?
S2 Cu3 I3 Cu2 138.97(9) . . . . ?
I4 Cu3 I3 Cu2 -98.01(5) . . . . ?
Cu4 Cu3 I3 Cu2 -72.68(4) . . . . ?
I1 Cu3 I3 Cu2 27.42(4) . . . . ?
Cu1 Cu3 I3 Cu2 -34.56(5) . . . . ?
S2 Cu3 I3 Cu4 -148.35(9) . . . . ?
I4 Cu3 I3 Cu4 -25.33(4) . . . . ?
I1 Cu3 I3 Cu4 100.10(5) . . . . ?
Cu1 Cu3 I3 Cu4 38.11(5) . . . . ?
Cu2 Cu3 I3 Cu4 72.68(4) . . . . ?
S3 Cu2 I3 Cu3 -148.85(9) . . . . ?
I2 Cu2 I3 Cu3 94.81(5) . . . . ?
I1 Cu2 I3 Cu3 -29.01(4) . . . . ?
Cu4 Cu2 I3 Cu3 69.24(4) . . . . ?
Cu1 Cu2 I3 Cu3 32.36(5) . . . . ?
S3 Cu2 I3 Cu4 141.91(9) . . . . ?
I2 Cu2 I3 Cu4 25.57(4) . . . . ?
I1 Cu2 I3 Cu4 -98.24(5) . . . . ?
Cu3 Cu2 I3 Cu4 -69.24(4) . . . . ?
Cu1 Cu2 I3 Cu4 -36.88(5) . . . . ?
S4 Cu4 I3 Cu3 137.65(9) . . . . ?
I2 Cu4 I3 Cu3 -98.75(5) . . . . ?
I4 Cu4 I3 Cu3 24.97(4) . . . . ?
Cu2 Cu4 I3 Cu3 -73.04(4) . . . . ?
Cu1 Cu4 I3 Cu3 -35.88(5) . . . . ?
S4 Cu4 I3 Cu2 -149.31(9) . . . . ?
I2 Cu4 I3 Cu2 -25.71(4) . . . . ?
I4 Cu4 I3 Cu2 98.00(5) . . . . ?
Cu3 Cu4 I3 Cu2 73.04(4) . . . . ?
Cu1 Cu4 I3 Cu2 37.16(5) . . . . ?
S7 Cu1 I4 Cu4 -144.05(8) 2_756 . . . ?
I1 Cu1 I4 Cu4 94.49(5) . . . . ?
I2 Cu1 I4 Cu4 -26.49(4) . . . . ?
Cu3 Cu1 I4 Cu4 68.62(4) . . . . ?
Cu2 Cu1 I4 Cu4 33.21(5) . . . . ?
S7 Cu1 I4 Cu3 147.32(8) 2_756 . . . ?
I1 Cu1 I4 Cu3 25.86(4) . . . . ?
I2 Cu1 I4 Cu3 -95.11(5) . . . . ?
Cu4 Cu1 I4 Cu3 -68.62(4) . . . . ?
Cu2 Cu1 I4 Cu3 -35.42(5) . . . . ?
S4 Cu4 I4 Cu1 154.90(8) . . . . ?
I2 Cu4 I4 Cu1 27.71(4) . . . . ?
I3 Cu4 I4 Cu1 -96.22(5) . . . . ?
Cu3 Cu4 I4 Cu1 -71.60(4) . . . . ?
Cu2 Cu4 I4 Cu1 -33.93(5) . . . . ?
S4 Cu4 I4 Cu3 -133.49(8) . . . . ?
I2 Cu4 I4 Cu3 99.32(5) . . . . ?
I3 Cu4 I4 Cu3 -24.62(4) . . . . ?
Cu2 Cu4 I4 Cu3 37.67(4) . . . . ?
Cu1 Cu4 I4 Cu3 71.60(4) . . . . ?
S2 Cu3 I4 Cu1 -131.24(8) . . . . ?
I3 Cu3 I4 Cu1 100.42(6) . . . . ?
Cu4 Cu3 I4 Cu1 74.84(4) . . . . ?
I1 Cu3 I4 Cu1 -24.28(4) . . . . ?
Cu2 Cu3 I4 Cu1 36.67(5) . . . . ?
S2 Cu3 I4 Cu4 153.93(8) . . . . ?
I3 Cu3 I4 Cu4 25.59(4) . . . . ?
I1 Cu3 I4 Cu4 -99.11(5) . . . . ?
Cu1 Cu3 I4 Cu4 -74.84(4) . . . . ?
Cu2 Cu3 I4 Cu4 -38.17(5) . . . . ?
S5 Cu5 I5 Cu7 140.40(9) . . . . ?
I7 Cu5 I5 Cu7 -95.03(6) . . . . ?
Cu6 Cu5 I5 Cu7 -69.24(4) . . . . ?
I8 Cu5 I5 Cu7 31.70(4) . . . . ?
Cu8 Cu5 I5 Cu7 -29.47(5) . . . . ?
S5 Cu5 I5 Cu6 -150.36(9) . . . . ?
I7 Cu5 I5 Cu6 -25.79(5) . . . . ?
I8 Cu5 I5 Cu6 100.95(5) . . . . ?
Cu8 Cu5 I5 Cu6 39.78(5) . . . . ?
Cu7 Cu5 I5 Cu6 69.24(4) . . . . ?
S6 Cu7 I5 Cu5 -153.44(9) . . . . ?
I8 Cu7 I5 Cu5 -32.78(4) . . . . ?
I6 Cu7 I5 Cu5 92.44(5) . . . . ?
Cu6 Cu7 I5 Cu5 69.07(4) . . . . ?
Cu8 Cu7 I5 Cu5 29.40(5) . . . . ?
S6 Cu7 I5 Cu6 137.49(8) . . . . ?
I8 Cu7 I5 Cu6 -101.85(5) . . . . ?
I6 Cu7 I5 Cu6 23.37(4) . . . . ?
Cu8 Cu7 I5 Cu6 -39.67(5) . . . . ?
Cu5 Cu7 I5 Cu6 -69.07(4) . . . . ?
S10 Cu6 I5 Cu5 141.71(9) . . . . ?
I6 Cu6 I5 Cu5 -98.64(6) . . . . ?
I7 Cu6 I5 Cu5 23.55(4) . . . . ?
Cu7 Cu6 I5 Cu5 -74.74(4) . . . . ?
Cu8 Cu6 I5 Cu5 -37.38(5) . . . . ?
S10 Cu6 I5 Cu7 -143.55(9) . . . . ?
I6 Cu6 I5 Cu7 -23.90(4) . . . . ?
Cu5 Cu6 I5 Cu7 74.74(4) . . . . ?
I7 Cu6 I5 Cu7 98.29(5) . . . . ?
Cu8 Cu6 I5 Cu7 37.36(4) . . . . ?
S10 Cu6 I6 Cu8 -147.92(9) . . . . ?
Cu5 Cu6 I6 Cu8 31.74(5) . . . . ?
I7 Cu6 I6 Cu8 -30.11(4) . . . . ?
Cu7 Cu6 I6 Cu8 70.86(4) . . . . ?
I5 Cu6 I6 Cu8 94.64(5) . . . . ?
S10 Cu6 I6 Cu7 141.22(9) . . . . ?
Cu5 Cu6 I6 Cu7 -39.13(5) . . . . ?
I7 Cu6 I6 Cu7 -100.97(5) . . . . ?
I5 Cu6 I6 Cu7 23.77(4) . . . . ?
Cu8 Cu6 I6 Cu7 -70.86(4) . . . . ?
S8 Cu8 I6 Cu6 146.53(8) . . . . ?
I8 Cu8 I6 Cu6 -93.74(5) . . . . ?
I7 Cu8 I6 Cu6 30.75(4) . . . . ?
Cu7 Cu8 I6 Cu6 -69.41(4) . . . . ?
Cu5 Cu8 I6 Cu6 -29.56(5) . . . . ?
S8 Cu8 I6 Cu7 -144.05(8) . . . . ?
I8 Cu8 I6 Cu7 -24.32(4) . . . . ?
I7 Cu8 I6 Cu7 100.17(5) . . . . ?
Cu5 Cu8 I6 Cu7 39.85(5) . . . . ?
Cu6 Cu8 I6 Cu7 69.41(4) . . . . ?
S6 Cu7 I6 Cu6 -140.89(8) . . . . ?
I8 Cu7 I6 Cu6 99.40(5) . . . . ?
I5 Cu7 I6 Cu6 -23.88(4) . . . . ?
Cu8 Cu7 I6 Cu6 75.43(4) . . . . ?
Cu5 Cu7 I6 Cu6 35.96(5) . . . . ?
S6 Cu7 I6 Cu8 143.68(8) . . . . ?
I8 Cu7 I6 Cu8 23.97(4) . . . . ?
I5 Cu7 I6 Cu8 -99.32(5) . . . . ?
Cu6 Cu7 I6 Cu8 -75.43(4) . . . . ?
Cu5 Cu7 I6 Cu8 -39.48(5) . . . . ?
S5 Cu5 I7 Cu8 -132.72(8) . . . . ?
I5 Cu5 I7 Cu8 99.71(6) . . . . ?
Cu6 Cu5 I7 Cu8 73.78(4) . . . . ?
I8 Cu5 I7 Cu8 -25.97(4) . . . . ?
Cu7 Cu5 I7 Cu8 35.01(5) . . . . ?
S5 Cu5 I7 Cu6 153.50(8) . . . . ?
I5 Cu5 I7 Cu6 25.93(5) . . . . ?
I8 Cu5 I7 Cu6 -99.75(5) . . . . ?
Cu8 Cu5 I7 Cu6 -73.78(4) . . . . ?
Cu7 Cu5 I7 Cu6 -38.77(5) . . . . ?
S8 Cu8 I7 Cu5 149.58(9) . . . . ?
I6 Cu8 I7 Cu5 -98.03(5) . . . . ?
I8 Cu8 I7 Cu5 27.23(4) . . . . ?
Cu7 Cu8 I7 Cu5 -35.44(5) . . . . ?
Cu6 Cu8 I7 Cu5 -67.85(4) . . . . ?
S8 Cu8 I7 Cu6 -142.57(9) . . . . ?
I6 Cu8 I7 Cu6 -30.18(4) . . . . ?
I8 Cu8 I7 Cu6 95.07(5) . . . . ?
Cu7 Cu8 I7 Cu6 32.40(5) . . . . ?
Cu5 Cu8 I7 Cu6 67.85(4) . . . . ?
S10 Cu6 I7 Cu5 -139.10(9) . . . . ?
I6 Cu6 I7 Cu5 103.19(5) . . . . ?
Cu7 Cu6 I7 Cu5 40.06(5) . . . . ?
I5 Cu6 I7 Cu5 -23.41(4) . . . . ?
Cu8 Cu6 I7 Cu5 73.08(5) . . . . ?
S10 Cu6 I7 Cu8 147.82(9) . . . . ?
I6 Cu6 I7 Cu8 30.11(4) . . . . ?
Cu5 Cu6 I7 Cu8 -73.08(5) . . . . ?
Cu7 Cu6 I7 Cu8 -33.01(5) . . . . ?
I5 Cu6 I7 Cu8 -96.48(5) . . . . ?
S8 Cu8 I8 Cu7 140.54(8) . . . . ?
I6 Cu8 I8 Cu7 24.47(4) . . . . ?
I7 Cu8 I8 Cu7 -97.79(5) . . . . ?
Cu5 Cu8 I8 Cu7 -71.45(4) . . . . ?
Cu6 Cu8 I8 Cu7 -35.86(4) . . . . ?
S8 Cu8 I8 Cu5 -148.00(8) . . . . ?
I6 Cu8 I8 Cu5 95.93(5) . . . . ?
I7 Cu8 I8 Cu5 -26.33(4) . . . . ?
Cu7 Cu8 I8 Cu5 71.45(4) . . . . ?
Cu6 Cu8 I8 Cu5 35.59(4) . . . . ?
S6 Cu7 I8 Cu8 -138.60(9) . . . . ?
I6 Cu7 I8 Cu8 -23.86(4) . . . . ?
I5 Cu7 I8 Cu8 102.81(5) . . . . ?
Cu6 Cu7 I8 Cu8 38.76(5) . . . . ?
Cu5 Cu7 I8 Cu8 71.37(4) . . . . ?
S6 Cu7 I8 Cu5 150.03(9) . . . . ?
I6 Cu7 I8 Cu5 -95.23(5) . . . . ?
I5 Cu7 I8 Cu5 31.44(4) . . . . ?
Cu6 Cu7 I8 Cu5 -32.61(5) . . . . ?
Cu8 Cu7 I8 Cu5 -71.37(4) . . . . ?
S5 Cu5 I8 Cu8 137.85(8) . . . . ?
I5 Cu5 I8 Cu8 -104.65(5) . . . . ?
I7 Cu5 I8 Cu8 26.53(4) . . . . ?
Cu6 Cu5 I8 Cu8 -38.97(5) . . . . ?
Cu7 Cu5 I8 Cu8 -72.00(5) . . . . ?
S5 Cu5 I8 Cu7 -150.14(8) . . . . ?
I5 Cu5 I8 Cu7 -32.64(4) . . . . ?
I7 Cu5 I8 Cu7 98.54(5) . . . . ?
Cu6 Cu5 I8 Cu7 33.03(5) . . . . ?
Cu8 Cu5 I8 Cu7 72.00(5) . . . . ?
S9 Cu12 I9 Cu9 -139.63(10) 2_767 . . . ?
I12 Cu12 I9 Cu9 96.89(5) . . . . ?
I10 Cu12 I9 Cu9 -25.05(4) . . . . ?
Cu11 Cu12 I9 Cu9 73.16(4) . . . . ?
Cu10 Cu12 I9 Cu9 35.21(4) . . . . ?
S9 Cu12 I9 Cu11 147.21(10) 2_767 . . . ?
I12 Cu12 I9 Cu11 23.73(4) . . . . ?
I10 Cu12 I9 Cu11 -98.21(5) . . . . ?
Cu9 Cu12 I9 Cu11 -73.16(4) . . . . ?
Cu10 Cu12 I9 Cu11 -37.95(4) . . . . ?
S11 Cu9 I9 Cu12 142.95(9) . . . . ?
I11 Cu9 I9 Cu12 -102.16(5) . . . . ?
I10 Cu9 I9 Cu12 25.55(4) . . . . ?
Cu10 Cu9 I9 Cu12 -38.42(5) . . . . ?
Cu11 Cu9 I9 Cu12 -70.23(4) . . . . ?
S11 Cu9 I9 Cu11 -146.82(9) . . . . ?
I11 Cu9 I9 Cu11 -31.92(4) . . . . ?
I10 Cu9 I9 Cu11 95.79(5) . . . . ?
Cu10 Cu9 I9 Cu11 31.81(5) . . . . ?
Cu12 Cu9 I9 Cu11 70.23(4) . . . . ?
S1 Cu11 I9 Cu12 -136.91(9) 2_556 . . . ?
I11 Cu11 I9 Cu12 103.58(5) . . . . ?
I12 Cu11 I9 Cu12 -23.61(4) . . . . ?
Cu10 Cu11 I9 Cu12 40.34(5) . . . . ?
Cu9 Cu11 I9 Cu12 71.32(5) . . . . ?
S1 Cu11 I9 Cu9 151.77(9) 2_556 . . . ?
I11 Cu11 I9 Cu9 32.26(4) . . . . ?
I12 Cu11 I9 Cu9 -94.93(5) . . . . ?
Cu10 Cu11 I9 Cu9 -30.98(5) . . . . ?
Cu12 Cu11 I9 Cu9 -71.32(5) . . . . ?
S12 Cu10 I10 Cu9 -142.10(9) . . . . ?
I12 Cu10 I10 Cu9 101.04(5) . . . . ?
I11 Cu10 I10 Cu9 -22.77(4) . . . . ?
Cu11 Cu10 I10 Cu9 39.70(5) . . . . ?
Cu12 Cu10 I10 Cu9 70.52(4) . . . . ?
S12 Cu10 I10 Cu12 147.38(9) . . . . ?
I12 Cu10 I10 Cu12 30.52(4) . . . . ?
I11 Cu10 I10 Cu12 -93.29(5) . . . . ?
Cu9 Cu10 I10 Cu12 -70.52(4) . . . . ?
Cu11 Cu10 I10 Cu12 -30.82(5) . . . . ?
S11 Cu9 I10 Cu10 137.47(8) . . . . ?
I11 Cu9 I10 Cu10 23.32(5) . . . . ?
I9 Cu9 I10 Cu10 -99.92(5) . . . . ?
Cu12 Cu9 I10 Cu10 -74.76(4) . . . . ?
Cu11 Cu9 I10 Cu10 -37.32(5) . . . . ?
S11 Cu9 I10 Cu12 -147.77(8) . . . . ?
I11 Cu9 I10 Cu12 98.08(5) . . . . ?
I9 Cu9 I10 Cu12 -25.16(4) . . . . ?
Cu10 Cu9 I10 Cu12 74.76(4) . . . . ?
Cu11 Cu9 I10 Cu12 37.44(4) . . . . ?
S9 Cu12 I10 Cu10 -138.82(9) 2_767 . . . ?
I12 Cu12 I10 Cu10 -30.91(4) . . . . ?
I9 Cu12 I10 Cu10 94.89(5) . . . . ?
Cu11 Cu12 I10 Cu10 30.37(5) . . . . ?
Cu9 Cu12 I10 Cu10 69.56(4) . . . . ?
S9 Cu12 I10 Cu9 151.62(9) 2_767 . . . ?
I12 Cu12 I10 Cu9 -100.47(5) . . . . ?
I9 Cu12 I10 Cu9 25.33(4) . . . . ?
Cu11 Cu12 I10 Cu9 -39.19(5) . . . . ?
Cu10 Cu12 I10 Cu9 -69.56(4) . . . . ?
S1 Cu11 I11 Cu9 -144.71(10) 2_556 . . . ?
I12 Cu11 I11 Cu9 93.37(5) . . . . ?
I9 Cu11 I11 Cu9 -32.11(4) . . . . ?
Cu10 Cu11 I11 Cu9 68.88(4) . . . . ?
Cu12 Cu11 I11 Cu9 29.24(5) . . . . ?
S1 Cu11 I11 Cu10 146.41(10) 2_556 . . . ?
I12 Cu11 I11 Cu10 24.49(4) . . . . ?
I9 Cu11 I11 Cu10 -100.99(5) . . . . ?
Cu12 Cu11 I11 Cu10 -39.64(5) . . . . ?
Cu9 Cu11 I11 Cu10 -68.88(4) . . . . ?
S11 Cu9 I11 Cu11 152.85(8) . . . . ?
I10 Cu9 I11 Cu11 -93.64(5) . . . . ?
I9 Cu9 I11 Cu11 32.70(4) . . . . ?
Cu10 Cu9 I11 Cu11 -70.56(4) . . . . ?
Cu12 Cu9 I11 Cu11 -28.93(5) . . . . ?
S11 Cu9 I11 Cu10 -136.59(8) . . . . ?
I10 Cu9 I11 Cu10 -23.08(4) . . . . ?
I9 Cu9 I11 Cu10 103.27(5) . . . . ?
Cu12 Cu9 I11 Cu10 41.63(5) . . . . ?
Cu11 Cu9 I11 Cu10 70.56(4) . . . . ?
S12 Cu10 I11 Cu11 -140.94(8) . . . . ?
I10 Cu10 I11 Cu11 98.40(5) . . . . ?
I12 Cu10 I11 Cu11 -23.23(4) . . . . ?
Cu9 Cu10 I11 Cu11 75.48(4) . . . . ?
Cu12 Cu10 I11 Cu11 36.63(4) . . . . ?
S12 Cu10 I11 Cu9 143.58(8) . . . . ?
I10 Cu10 I11 Cu9 22.91(4) . . . . ?
I12 Cu10 I11 Cu9 -98.71(5) . . . . ?
Cu11 Cu10 I11 Cu9 -75.48(4) . . . . ?
Cu12 Cu10 I11 Cu9 -38.85(5) . . . . ?
S1 Cu11 I12 Cu12 135.01(8) 2_556 . . . ?
I11 Cu11 I12 Cu12 -99.06(6) . . . . ?
I9 Cu11 I12 Cu12 23.38(4) . . . . ?
Cu10 Cu11 I12 Cu12 -74.50(4) . . . . ?
Cu9 Cu11 I12 Cu12 -37.52(4) . . . . ?
S1 Cu11 I12 Cu10 -150.50(8) 2_556 . . . ?
I11 Cu11 I12 Cu10 -24.56(4) . . . . ?
I9 Cu11 I12 Cu10 97.88(5) . . . . ?
Cu12 Cu11 I12 Cu10 74.50(4) . . . . ?
Cu9 Cu11 I12 Cu10 36.97(4) . . . . ?
S9 Cu12 I12 Cu11 -155.38(9) 2_767 . . . ?
I9 Cu12 I12 Cu11 -24.29(4) . . . . ?
I10 Cu12 I12 Cu11 100.59(5) . . . . ?
Cu9 Cu12 I12 Cu11 39.25(5) . . . . ?
Cu10 Cu12 I12 Cu11 70.12(4) . . . . ?
S9 Cu12 I12 Cu10 134.49(9) 2_767 . . . ?
I9 Cu12 I12 Cu10 -94.42(5) . . . . ?
I10 Cu12 I12 Cu10 30.46(4) . . . . ?
Cu11 Cu12 I12 Cu10 -70.12(4) . . . . ?
Cu9 Cu12 I12 Cu10 -30.87(5) . . . . ?
S12 Cu10 I12 Cu11 140.10(8) . . . . ?
I10 Cu10 I12 Cu11 -102.32(5) . . . . ?
I11 Cu10 I12 Cu11 23.18(4) . . . . ?
Cu9 Cu10 I12 Cu11 -39.62(5) . . . . ?
Cu12 Cu10 I12 Cu11 -71.21(4) . . . . ?
S12 Cu10 I12 Cu12 -148.69(8) . . . . ?
I10 Cu10 I12 Cu12 -31.11(4) . . . . ?
I11 Cu10 I12 Cu12 94.39(5) . . . . ?
Cu9 Cu10 I12 Cu12 31.59(5) . . . . ?
Cu11 Cu10 I12 Cu12 71.21(4) . . . . ?
C4 C3 S1 C2 -99.8(9) . . . . ?
C8 C3 S1 C2 84.2(10) . . . . ?
C4 C3 S1 Cu11 131.7(8) . . . 2_556 ?
C8 C3 S1 Cu11 -44.2(10) . . . 2_556 ?
C1 C2 S1 C3 168.3(8) . . . . ?
C1 C2 S1 Cu11 -67.9(9) . . . 2_556 ?
C7 C6 S2 C9 -173.0(8) . . . . ?
C5 C6 S2 C9 11.6(9) . . . . ?
C7 C6 S2 Cu3 -51.2(9) . . . . ?
C5 C6 S2 Cu3 133.4(7) . . . . ?
C10 C9 S2 C6 72.0(10) . . . . ?
C10 C9 S2 Cu3 -48.8(10) . . . . ?
I3 Cu3 S2 C6 -31.8(3) . . . . ?
I4 Cu3 S2 C6 -159.7(3) . . . . ?
Cu4 Cu3 S2 C6 -106.5(4) . . . . ?
I1 Cu3 S2 C6 85.4(3) . . . . ?
Cu1 Cu3 S2 C6 140.0(3) . . . . ?
Cu2 Cu3 S2 C6 39.8(4) . . . . ?
I3 Cu3 S2 C9 86.9(4) . . . . ?
I4 Cu3 S2 C9 -41.0(4) . . . . ?
Cu4 Cu3 S2 C9 12.2(4) . . . . ?
I1 Cu3 S2 C9 -155.9(4) . . . . ?
Cu1 Cu3 S2 C9 -101.3(4) . . . . ?
Cu2 Cu3 S2 C9 158.5(4) . . . . ?
C15 C14 S3 C12 -138.7(9) . . . . ?
C13 C14 S3 C12 45.4(11) . . . . ?
C15 C14 S3 Cu2 105.6(8) . . . . ?
C13 C14 S3 Cu2 -70.3(11) . . . . ?
C11 C12 S3 C14 -177.6(8) . . . . ?
C11 C12 S3 Cu2 -63.1(9) . . . . ?
I2 Cu2 S3 C14 -43.0(4) . . . . ?
I1 Cu2 S3 C14 76.4(4) . . . . ?
I3 Cu2 S3 C14 -162.0(3) . . . . ?
Cu3 Cu2 S3 C14 140.1(4) . . . . ?
Cu4 Cu2 S3 C14 -99.5(4) . . . . ?
Cu1 Cu2 S3 C14 16.0(4) . . . . ?
I2 Cu2 S3 C12 -152.9(4) . . . . ?
I1 Cu2 S3 C12 -33.5(4) . . . . ?
I3 Cu2 S3 C12 88.1(4) . . . . ?
Cu3 Cu2 S3 C12 30.2(4) . . . . ?
Cu4 Cu2 S3 C12 150.5(4) . . . . ?
Cu1 Cu2 S3 C12 -93.9(4) . . . . ?
C23 C18 S4 C17 93.8(11) . . . . ?
C19 C18 S4 C17 -89.4(10) . . . . ?
C23 C18 S4 Cu4 -25.4(11) . . . . ?
C19 C18 S4 Cu4 151.3(8) . . . . ?
C16 C17 S4 C18 -45.5(9) . . . . ?
C16 C17 S4 Cu4 76.6(8) . . . . ?
I2 Cu4 S4 C18 61.3(4) . . . . ?
I4 Cu4 S4 C18 -61.7(4) . . . . ?
I3 Cu4 S4 C18 -179.6(4) . . . . ?
Cu3 Cu4 S4 C18 -124.8(4) . . . . ?
Cu2 Cu4 S4 C18 132.7(4) . . . . ?
Cu1 Cu4 S4 C18 -12.7(5) . . . . ?
I2 Cu4 S4 C17 -54.6(3) . . . . ?
I4 Cu4 S4 C17 -177.6(3) . . . . ?
I3 Cu4 S4 C17 64.6(3) . . . . ?
Cu3 Cu4 S4 C17 119.3(3) . . . . ?
Cu2 Cu4 S4 C17 16.8(4) . . . . ?
Cu1 Cu4 S4 C17 -128.6(4) . . . . ?
C20 C21 S5 C24 -114.6(8) . . . . ?
C22 C21 S5 C24 61.7(9) . . . . ?
C20 C21 S5 Cu5 134.2(8) . . . . ?
C22 C21 S5 Cu5 -49.5(9) . . . . ?
C25 C24 S5 C21 63.3(7) . . . . ?
C25 C24 S5 Cu5 -178.3(6) . . . . ?
I5 Cu5 S5 C21 59.3(3) . . . . ?
I7 Cu5 S5 C21 -71.7(3) . . . . ?
Cu6 Cu5 S5 C21 -12.9(4) . . . . ?
I8 Cu5 S5 C21 173.6(3) . . . . ?
Cu8 Cu5 S5 C21 -133.9(3) . . . . ?
Cu7 Cu5 S5 C21 128.4(3) . . . . ?
I5 Cu5 S5 C24 -49.1(3) . . . . ?
I7 Cu5 S5 C24 179.9(3) . . . . ?
Cu6 Cu5 S5 C24 -121.3(3) . . . . ?
I8 Cu5 S5 C24 65.3(3) . . . . ?
Cu8 Cu5 S5 C24 117.7(3) . . . . ?
Cu7 Cu5 S5 C24 20.0(3) . . . . ?
C33 C28 S6 C27 85.8(9) . . . . ?
C29 C28 S6 C27 -96.8(8) . . . . ?
C33 C28 S6 Cu7 -25.0(9) . . . . ?
C29 C28 S6 Cu7 152.4(7) . . . . ?
C26 C27 S6 C28 176.0(7) . . . . ?
C26 C27 S6 Cu7 -68.9(7) . . . . ?
I8 Cu7 S6 C28 -44.5(3) . . . . ?
I6 Cu7 S6 C28 -164.5(3) . . . . ?
I5 Cu7 S6 C28 74.2(3) . . . . ?
Cu6 Cu7 S6 C28 139.4(3) . . . . ?
Cu8 Cu7 S6 C28 -110.1(3) . . . . ?
Cu5 Cu7 S6 C28 22.0(4) . . . . ?
I8 Cu7 S6 C27 -151.4(3) . . . . ?
I6 Cu7 S6 C27 88.6(3) . . . . ?
I5 Cu7 S6 C27 -32.7(3) . . . . ?
Cu6 Cu7 S6 C27 32.5(4) . . . . ?
Cu8 Cu7 S6 C27 143.0(3) . . . . ?
Cu5 Cu7 S6 C27 -84.9(4) . . . . ?
C35 C34 S7 C31 -177.3(7) . . . . ?
C35 C34 S7 Cu1 68.9(8) . . . 2_756 ?
C30 C31 S7 C34 -88.6(9) . . . . ?
C32 C31 S7 C34 93.4(8) . . . . ?
C30 C31 S7 Cu1 23.3(9) . . . 2_756 ?
C32 C31 S7 Cu1 -154.7(7) . . . 2_756 ?
C43 C38 S8 C37 -33.3(10) . . . . ?
C39 C38 S8 C37 143.6(8) . . . . ?
C43 C38 S8 Cu8 84.4(9) . . . . ?
C39 C38 S8 Cu8 -98.7(7) . . . . ?
C36 C37 S8 C38 -157.1(7) . . . . ?
C36 C37 S8 Cu8 85.3(7) . . . . ?
I6 Cu8 S8 C38 74.8(4) . . . . ?
I8 Cu8 S8 C38 -46.9(4) . . . . ?
I7 Cu8 S8 C38 -170.2(3) . . . . ?
Cu7 Cu8 S8 C38 17.7(4) . . . . ?
Cu5 Cu8 S8 C38 -112.6(4) . . . . ?
Cu6 Cu8 S8 C38 127.2(4) . . . . ?
I6 Cu8 S8 C37 -172.6(3) . . . . ?
I8 Cu8 S8 C37 65.7(3) . . . . ?
I7 Cu8 S8 C37 -57.7(3) . . . . ?
Cu7 Cu8 S8 C37 130.3(3) . . . . ?
Cu5 Cu8 S8 C37 0.0(4) . . . . ?
Cu6 Cu8 S8 C37 -120.2(3) . . . . ?
C40 C41 S9 C44 -149.7(9) . . . . ?
C42 C41 S9 C44 37.8(10) . . . . ?
C40 C41 S9 Cu12 -28.3(10) . . . 2_767 ?
C42 C41 S9 Cu12 159.2(7) . . . 2_767 ?
C45 C44 S9 C41 63.9(9) . . . . ?
C45 C44 S9 Cu12 -58.6(9) . . . 2_767 ?
C53 C48 S10 C47 -155.6(8) . . . . ?
C49 C48 S10 C47 26.1(9) . . . . ?
C53 C48 S10 Cu6 92.1(8) . . . . ?
C49 C48 S10 Cu6 -86.3(8) . . . . ?
C46 C47 S10 C48 -177.2(8) . . . . ?
C46 C47 S10 Cu6 -64.8(8) . . . . ?
I6 Cu6 S10 C48 -54.1(3) . . . . ?
Cu5 Cu6 S10 C48 126.5(3) . . . . ?
I7 Cu6 S10 C48 -170.5(3) . . . . ?
Cu7 Cu6 S10 C48 10.8(4) . . . . ?
I5 Cu6 S10 C48 69.5(3) . . . . ?
Cu8 Cu6 S10 C48 -112.2(3) . . . . ?
I6 Cu6 S10 C47 -164.3(4) . . . . ?
Cu5 Cu6 S10 C47 16.3(4) . . . . ?
I7 Cu6 S10 C47 79.3(4) . . . . ?
Cu7 Cu6 S10 C47 -99.4(4) . . . . ?
I5 Cu6 S10 C47 -40.7(4) . . . . ?
Cu8 Cu6 S10 C47 137.6(4) . . . . ?
C52 C51 S11 C54 -37.1(10) . . . . ?
C50 C51 S11 C54 146.9(8) . . . . ?
C52 C51 S11 Cu9 78.3(9) . . . . ?
C50 C51 S11 Cu9 -97.7(8) . . . . ?
C55 C54 S11 C51 -178.5(7) . . . . ?
C55 C54 S11 Cu9 66.3(7) . . . . ?
I11 Cu9 S11 C51 58.2(3) . . . . ?
I10 Cu9 S11 C51 -63.1(3) . . . . ?
I9 Cu9 S11 C51 174.3(3) . . . . ?
Cu10 Cu9 S11 C51 -3.8(4) . . . . ?
Cu12 Cu9 S11 C51 -118.8(3) . . . . ?
Cu11 Cu9 S11 C51 107.0(3) . . . . ?
I11 Cu9 S11 C54 170.3(3) . . . . ?
I10 Cu9 S11 C54 49.0(3) . . . . ?
I9 Cu9 S11 C54 -73.6(3) . . . . ?
Cu10 Cu9 S11 C54 108.3(3) . . . . ?
Cu12 Cu9 S11 C54 -6.7(4) . . . . ?
Cu11 Cu9 S11 C54 -140.9(3) . . . . ?
C58 C59 S12 C57 -64.3(11) . . . . ?
C60 C59 S12 C57 114.2(9) . . . . ?
C58 C59 S12 Cu10 47.8(10) . . . . ?
C60 C59 S12 Cu10 -133.6(8) . . . . ?
C56 C57 S12 C59 -172.0(9) . . . . ?
C56 C57 S12 Cu10 77.5(9) . . . . ?
I10 Cu10 S12 C59 -82.7(3) . . . . ?
I12 Cu10 S12 C59 33.7(3) . . . . ?
I11 Cu10 S12 C59 153.5(3) . . . . ?
Cu9 Cu10 S12 C59 -146.7(3) . . . . ?
Cu11 Cu10 S12 C59 94.6(4) . . . . ?
Cu12 Cu10 S12 C59 -22.0(4) . . . . ?
I10 Cu10 S12 C57 23.2(4) . . . . ?
I12 Cu10 S12 C57 139.6(4) . . . . ?
I11 Cu10 S12 C57 -100.5(4) . . . . ?
Cu9 Cu10 S12 C57 -40.8(4) . . . . ?
Cu11 Cu10 S12 C57 -159.5(4) . . . . ?
Cu12 Cu10 S12 C57 83.9(4) . . . . ?
